data_1555630
loop_
_publ_author_name
'Ren, Jian'
'Shi, Xin'
'Li, Xiao-Nian'
'Li, Lai-Wei'
'Su, Jia'
'Shao, Li-Dong'
'Zhao, Qin-Shi'

_publ_section_title
;
 Synthesis of a Small-Molecule Library with Skeletal Diversity from
 Hemslecin A via the Reaction-Discovery Strategy.
;
_journal_issue 16
_journal_name_full 'Organic letters'
_journal_page_first 3948
_journal_page_last 3951
_journal_paper_doi 10.1021/acs.orglett.6b01654
_journal_volume 18
_journal_year 2016
_chemical_absolute_configuration rm
_chemical_formula_moiety 'C28 H38 O8, H2 O'
_chemical_formula_sum 'C28 H40 O9'
_chemical_formula_weight 520.60
_space_group_crystal_system monoclinic
_space_group_IT_number 5
_space_group_name_Hall 'C 2y'
_space_group_name_H-M_alt 'C 1 2 1'
_atom_sites_solution_hydrogens geom
_atom_sites_solution_primary direct
_atom_sites_solution_secondary difmap
_audit_creation_method SHELXL-2014/7
_cell_angle_alpha 90
_cell_angle_beta 91.171(4)
_cell_angle_gamma 90
_cell_formula_units_Z 8
_cell_length_a 26.073(6)
_cell_length_b 7.8003(19)
_cell_length_c 29.094(7)
_cell_measurement_reflns_used 9166
_cell_measurement_temperature 100(2)
_cell_measurement_theta_max 28.22
_cell_measurement_theta_min 2.59
_cell_volume 5916(2)
_computing_cell_refinement 'Bruker SAINT'
_computing_data_collection 'Bruker APEX2'
_computing_data_reduction 'Bruker SAINT'
_computing_molecular_graphics 'Bruker SHELXTL'
_computing_publication_material 'Bruker SHELXTL'
_computing_structure_refinement 'SHELXL-2014 (Sheldrick 2014)'
_computing_structure_solution 'SHELXS-97 (Sheldrick 2008)'
_diffrn_ambient_temperature 100(2)
_diffrn_measured_fraction_theta_full 0.992
_diffrn_measured_fraction_theta_max 0.964
_diffrn_measurement_device_type 'Bruker APEX-II CCD'
_diffrn_measurement_method '\f and \w scans'
_diffrn_radiation_type MoK\a
_diffrn_radiation_wavelength 0.71073
_diffrn_reflns_av_R_equivalents 0.0613
_diffrn_reflns_av_unetI/netI 0.0899
_diffrn_reflns_Laue_measured_fraction_full 0.992
_diffrn_reflns_Laue_measured_fraction_max 0.964
_diffrn_reflns_limit_h_max 36
_diffrn_reflns_limit_h_min -34
_diffrn_reflns_limit_k_max 10
_diffrn_reflns_limit_k_min -10
_diffrn_reflns_limit_l_max 40
_diffrn_reflns_limit_l_min -40
_diffrn_reflns_number 31206
_diffrn_reflns_point_group_measured_fraction_full 0.968
_diffrn_reflns_point_group_measured_fraction_max 0.918
_diffrn_reflns_theta_full 25.242
_diffrn_reflns_theta_max 29.963
_diffrn_reflns_theta_min 0.700
_diffrn_source 'fine-focus sealed tube'
_exptl_absorpt_coefficient_mu 0.086
_exptl_absorpt_correction_type multi-scan
_exptl_absorpt_process_details sadabs
_exptl_crystal_colour colourless
_exptl_crystal_density_diffrn 1.169
_exptl_crystal_description prism
_exptl_crystal_F_000 2240
_exptl_crystal_size_max 0.670
_exptl_crystal_size_mid 0.350
_exptl_crystal_size_min 0.280
_exptl_transmission_factor_max 0.7460
_exptl_transmission_factor_min 0.5378
_platon_squeeze_details
;
;
_refine_diff_density_max 1.004
_refine_diff_density_min -0.584
_refine_diff_density_rms 0.126
_refine_ls_abs_structure_details
;
 Flack x determined using 4215 quotients [(I+)-(I-)]/[(I+)+(I-)]
 (Parsons, Flack and Wagner, Acta Cryst. B69 (2013) 249-259).
;
_refine_ls_abs_structure_Flack 0.5(5)
_refine_ls_extinction_method none
_refine_ls_goodness_of_fit_ref 1.072
_refine_ls_hydrogen_treatment constr
_refine_ls_matrix_type full
_refine_ls_number_parameters 684
_refine_ls_number_reflns 15773
_refine_ls_number_restraints 693
_refine_ls_restrained_S_all 1.058
_refine_ls_R_factor_all 0.1352
_refine_ls_R_factor_gt 0.1209
_refine_ls_shift/su_max 0.012
_refine_ls_shift/su_mean 0.000
_refine_ls_structure_factor_coef Fsqd
_refine_ls_weighting_details 'w=1/[\s^2^(Fo^2^)+(0.1499P)^2^+40.1750P] where P=(Fo^2^+2Fc^2^)/3'
_refine_ls_weighting_scheme calc
_refine_ls_wR_factor_gt 0.3218
_refine_ls_wR_factor_ref 0.3308
_reflns_Friedel_coverage 0.781
_reflns_Friedel_fraction_full 0.940
_reflns_Friedel_fraction_max 0.865
_reflns_number_gt 13002
_reflns_number_total 15773
_reflns_threshold_expression 'I > 2\s(I)'
_cod_data_source_file ol6b01654_si_010.cif
_cod_data_source_block mo_frj165_0m-sr
_cod_original_sg_symbol_H-M 'C 2'
_cod_database_code 1555630
_shelx_shelxl_version_number 2014/7
_shelx_space_group_comment
;
The symmetry employed for this shelxl refinement is uniquely defined
by the following loop, which should always be used as a source of
symmetry information in preference to the above space-group names.
They are only intended as comments.
;
_shelx_estimated_absorpt_t_min 0.944
_shelx_estimated_absorpt_t_max 0.976

loop_
_space_group_symop_operation_xyz
'x, y, z'
'-x, y, -z'
'x+1/2, y+1/2, z'
'-x+1/2, y+1/2, -z'

loop_
_atom_site_label
_atom_site_type_symbol
_atom_site_fract_x
_atom_site_fract_y
_atom_site_fract_z
_atom_site_U_iso_or_equiv
_atom_site_adp_type
_atom_site_occupancy
_atom_site_site_symmetry_order
_atom_site_calc_flag
_atom_site_refinement_flags_posn
_atom_site_refinement_flags_adp
O3 O 1.09596(18) 0.8335(7) 0.43958(17) 0.0234(10) Uani 1 1 d . U
C21 C 0.6925(4) 0.7462(14) 0.3399(5) 0.060(3) Uani 1 1 d . U
H21A H 0.6852 0.6434 0.3215 0.091 Uiso 1 1 calc R U
H21B H 0.6918 0.8473 0.3199 0.091 Uiso 1 1 calc R U
H21C H 0.6665 0.7586 0.3635 0.091 Uiso 1 1 calc R U
O17 O 0.7346(2) 0.9089(10) 0.4323(3) 0.0479(17) Uani 1 1 d . U
O20 O 0.7491(2) 0.5739(8) 0.3894(3) 0.0432(16) Uani 1 1 d . U
H20 H 0.7475 0.4896 0.3714 0.065 Uiso 1 1 calc R U
O16 O 0.7898(4) 0.4911(9) 0.2811(2) 0.069(3) Uani 1 1 d . U
O2 O 1.07185(18) 1.1862(6) 0.43675(15) 0.0214(9) Uani 1 1 d . U
O31 O 1.0704(3) 1.1286(9) 0.51281(19) 0.0424(15) Uani 1 1 d . U
O33 O 1.1601(2) 0.8878(10) 0.3922(2) 0.0430(15) Uani 1 1 d . U
O3' O 1.09989(17) 0.5321(6) 0.05987(17) 0.0223(9) Uani 1 1 d . U
O20' O 0.7588(2) 0.7899(7) 0.1117(2) 0.0343(13) Uani 1 1 d . U
H20' H 0.7288 0.8259 0.1068 0.051 Uiso 1 1 calc R U
O17' O 0.7391(2) 0.4570(9) 0.0694(3) 0.0435(15) Uani 1 1 d . U
O11' O 0.8946(2) 0.0285(6) 0.10674(19) 0.0296(11) Uani 1 1 d . U
O2' O 1.07641(19) 0.1784(6) 0.06277(16) 0.0225(10) Uani 1 1 d . U
O31' O 1.0706(2) 0.2381(8) -0.01296(18) 0.0363(14) Uani 1 1 d . U
O16' O 0.8091(4) 0.8782(8) 0.2197(2) 0.052(2) Uani 1 1 d . U
O33' O 1.1682(2) 0.4770(10) 0.1065(2) 0.0459(16) Uani 1 1 d . U
C34 C 1.1799(3) 0.7916(11) 0.4702(3) 0.0335(16) Uani 1 1 d . U
H34A H 1.1988 0.6875 0.4622 0.050 Uiso 1 1 calc R U
H34B H 1.1591 0.7695 0.4973 0.050 Uiso 1 1 calc R U
H34C H 1.2042 0.8843 0.4771 0.050 Uiso 1 1 calc R U
C33 C 1.1452(3) 0.8435(10) 0.4301(3) 0.0301(15) Uani 1 1 d . U
C3 C 1.0584(3) 0.9010(9) 0.4060(2) 0.0230(12) Uani 1 1 d . U
H3 H 1.0768 0.9375 0.3778 0.028 Uiso 1 1 calc R U
C4 C 1.0182(3) 0.7596(9) 0.3924(2) 0.0239(12) Uani 1 1 d . U
C5 C 0.9748(3) 0.8389(9) 0.3633(2) 0.0218(12) Uani 1 1 d . U
C6 C 0.9559(3) 0.7634(9) 0.3250(2) 0.0249(13) Uani 1 1 d . U
H6 H 0.9742 0.6683 0.3131 0.030 Uiso 1 1 calc R U
C7 C 0.9072(3) 0.8199(10) 0.2991(2) 0.0278(14) Uani 1 1 d . U
H7A H 0.8872 0.7166 0.2906 0.033 Uiso 1 1 calc R U
H7B H 0.9171 0.8774 0.2703 0.033 Uiso 1 1 calc R U
C8 C 0.8727(3) 0.9410(8) 0.3258(2) 0.0216(12) Uani 1 1 d . U
H8 H 0.8525 1.0054 0.3019 0.026 Uiso 1 1 calc R U
C14 C 0.8323(3) 0.8528(9) 0.3558(2) 0.0226(12) Uani 1 1 d . U
C15 C 0.7910(4) 0.7410(10) 0.3296(3) 0.0341(16) Uani 1 1 d . U
H15 H 0.7790 0.8051 0.3016 0.041 Uiso 1 1 calc R U
C20 C 0.7463(4) 0.7295(11) 0.3633(3) 0.0411(18) Uani 1 1 d . U
C28 C 0.9950(3) 0.6772(9) 0.4359(2) 0.0242(13) Uani 1 1 d . U
H28A H 0.9801 0.7670 0.4551 0.036 Uiso 1 1 calc R U
H28B H 1.0220 0.6172 0.4535 0.036 Uiso 1 1 calc R U
H28C H 0.9682 0.5954 0.4266 0.036 Uiso 1 1 calc R U
C29 C 1.0470(4) 0.6158(10) 0.3666(3) 0.0339(16) Uani 1 1 d . U
H29A H 1.0242 0.5167 0.3625 0.051 Uiso 1 1 calc R U
H29B H 1.0775 0.5817 0.3846 0.051 Uiso 1 1 calc R U
H29C H 1.0574 0.6581 0.3365 0.051 Uiso 1 1 calc R U
C30 C 0.8570(3) 0.7397(9) 0.3952(2) 0.0230(13) Uani 1 1 d . U
H30A H 0.8845 0.6694 0.3826 0.034 Uiso 1 1 calc R U
H30B H 0.8308 0.6650 0.4081 0.034 Uiso 1 1 calc R U
H30C H 0.8712 0.8142 0.4194 0.034 Uiso 1 1 calc R U
C13 C 0.7979(3) 0.9924(9) 0.3774(3) 0.0265(13) Uani 1 1 d . U
C17 C 0.7553(3) 0.8832(11) 0.3968(3) 0.0364(17) Uani 1 1 d . U
C16 C 0.8066(5) 0.5602(10) 0.3152(3) 0.043(2) Uani 1 1 d . U
H16 H 0.8306 0.4995 0.3340 0.052 Uiso 1 1 calc R U
C12 C 0.8296(3) 1.1051(9) 0.4107(2) 0.0270(13) Uani 1 1 d . U
H12A H 0.8073 1.1952 0.4236 0.032 Uiso 1 1 calc R U
H12B H 0.8430 1.0341 0.4364 0.032 Uiso 1 1 calc R U
C11 C 0.8741(2) 1.1885(8) 0.3859(2) 0.0199(12) Uani 1 1 d . U
C9 C 0.9062(3) 1.0804(8) 0.3515(2) 0.0222(12) Uani 1 1 d . U
C10 C 0.9511(3) 1.0024(7) 0.3820(2) 0.0173(11) Uani 1 1 d . U
H10 H 0.9357 0.9708 0.4121 0.021 Uiso 1 1 calc R U
C1 C 0.9934(3) 1.1341(8) 0.3932(2) 0.0214(12) Uani 1 1 d . U
H1A H 1.0107 1.1679 0.3646 0.026 Uiso 1 1 calc R U
H1B H 0.9781 1.2380 0.4068 0.026 Uiso 1 1 calc R U
C2 C 1.0324(2) 1.0573(8) 0.4269(2) 0.0184(11) Uani 1 1 d . U
H2 H 1.0152 1.0240 0.4559 0.022 Uiso 1 1 calc R U
C31 C 1.0857(3) 1.2152(9) 0.4814(2) 0.0231(13) Uani 1 1 d . U
C32 C 1.1220(3) 1.3607(10) 0.4861(3) 0.0295(15) Uani 1 1 d . U
H32A H 1.1221 1.4033 0.5178 0.044 Uiso 1 1 calc R U
H32B H 1.1114 1.4529 0.4650 0.044 Uiso 1 1 calc R U
H32C H 1.1566 1.3222 0.4784 0.044 Uiso 1 1 calc R U
C19 C 0.9269(3) 1.2035(9) 0.3145(2) 0.0274(14) Uani 1 1 d . U
H19A H 0.8981 1.2580 0.2981 0.041 Uiso 1 1 calc R U
H19B H 0.9475 1.1386 0.2927 0.041 Uiso 1 1 calc R U
H19C H 0.9483 1.2918 0.3293 0.041 Uiso 1 1 calc R U
O11 O 0.8859(2) 1.3375(6) 0.39373(19) 0.0261(10) Uani 1 1 d . U
C18 C 0.7726(3) 1.1158(10) 0.3413(3) 0.0339(17) Uani 1 1 d . U
H18A H 0.7546 1.0485 0.3175 0.051 Uiso 1 1 calc R U
H18B H 0.7993 1.1856 0.3271 0.051 Uiso 1 1 calc R U
H18C H 0.7481 1.1909 0.3565 0.051 Uiso 1 1 calc R U
C34' C 1.1823(3) 0.5712(11) 0.0296(3) 0.0294(15) Uani 1 1 d . U
H34D H 1.2045 0.6674 0.0386 0.044 Uiso 1 1 calc R U
H34E H 1.1600 0.6055 0.0037 0.044 Uiso 1 1 calc R U
H34F H 1.2035 0.4736 0.0205 0.044 Uiso 1 1 calc R U
C33' C 1.1503(3) 0.5212(9) 0.0692(3) 0.0265(14) Uani 1 1 d . U
C3' C 1.0644(2) 0.4632(8) 0.0935(2) 0.0195(11) Uani 1 1 d . U
H3' H 1.0844 0.4262 0.1215 0.023 Uiso 1 1 calc R U
C4' C 1.0265(3) 0.6057(9) 0.1070(2) 0.0211(12) Uani 1 1 d . U
C5' C 0.9855(2) 0.5268(8) 0.1373(2) 0.0166(10) Uani 1 1 d . U
C10' C 0.9604(3) 0.3641(7) 0.1179(2) 0.0178(11) Uani 1 1 d . U
H10' H 0.9434 0.3970 0.0881 0.021 Uiso 1 1 calc R U
C9' C 0.9170(3) 0.2838(8) 0.1488(2) 0.0188(11) Uani 1 1 d . U
C8' C 0.8860(3) 0.4242(9) 0.1749(2) 0.0230(12) Uani 1 1 d . U
H8' H 0.8668 0.3607 0.1990 0.028 Uiso 1 1 calc R U
C14' C 0.8442(3) 0.5132(8) 0.1448(2) 0.0208(11) Uani 1 1 d . U
C15' C 0.8059(3) 0.6259(9) 0.1714(3) 0.0256(13) Uani 1 1 d . U
H15' H 0.7961 0.5632 0.1999 0.031 Uiso 1 1 calc R U
C20' C 0.7571(3) 0.6357(10) 0.1380(3) 0.0338(16) Uani 1 1 d . U
C21' C 0.7060(3) 0.6227(12) 0.1629(4) 0.043(2) Uani 1 1 d . U
H21D H 0.7045 0.7120 0.1865 0.065 Uiso 1 1 calc R U
H21E H 0.7033 0.5097 0.1774 0.065 Uiso 1 1 calc R U
H21F H 0.6776 0.6381 0.1407 0.065 Uiso 1 1 calc R U
C6' C 0.9696(3) 0.6023(9) 0.1750(2) 0.0244(13) Uani 1 1 d . U
H6' H 0.9886 0.6981 0.1862 0.029 Uiso 1 1 calc R U
C7' C 0.9228(3) 0.5464(9) 0.2019(2) 0.0257(13) Uani 1 1 d . U
H7'1 H 0.9035 0.6498 0.2109 0.031 Uiso 1 1 calc R U
H7'2 H 0.9347 0.4882 0.2304 0.031 Uiso 1 1 calc R U
C17' C 0.7634(3) 0.4802(9) 0.1049(3) 0.0285(14) Uani 1 1 d . U
C13' C 0.8079(3) 0.3706(9) 0.1242(3) 0.0255(13) Uani 1 1 d . U
C18' C 0.7842(3) 0.2530(10) 0.1602(3) 0.0315(16) Uani 1 1 d . U
H18D H 0.7580 0.1804 0.1454 0.047 Uiso 1 1 calc R U
H18E H 0.7684 0.3227 0.1841 0.047 Uiso 1 1 calc R U
H18F H 0.8110 0.1806 0.1741 0.047 Uiso 1 1 calc R U
C12' C 0.8361(3) 0.2561(8) 0.0904(2) 0.0234(12) Uani 1 1 d . U
H12C H 0.8471 0.3245 0.0637 0.028 Uiso 1 1 calc R U
H12D H 0.8131 0.1638 0.0791 0.028 Uiso 1 1 calc R U
C11' C 0.8832(2) 0.1780(8) 0.1152(2) 0.0191(11) Uani 1 1 d . U
C1' C 1.0013(2) 0.2298(8) 0.1065(2) 0.0182(11) Uani 1 1 d . U
H1'1 H 1.0204 0.1955 0.1348 0.022 Uiso 1 1 calc R U
H1'2 H 0.9849 0.1265 0.0930 0.022 Uiso 1 1 calc R U
C2' C 1.0376(2) 0.3085(8) 0.0725(2) 0.0174(11) Uani 1 1 d . U
H2' H 1.0187 0.3417 0.0437 0.021 Uiso 1 1 calc R U
C31' C 1.0884(2) 0.1519(9) 0.0179(2) 0.0213(12) Uani 1 1 d . U
C32' C 1.1243(3) 0.0045(10) 0.0136(3) 0.0275(14) Uani 1 1 d . U
H32D H 1.1253 -0.0323 -0.0186 0.041 Uiso 1 1 calc R U
H32E H 1.1126 -0.0907 0.0327 0.041 Uiso 1 1 calc R U
H32F H 1.1588 0.0394 0.0239 0.041 Uiso 1 1 calc R U
C19' C 0.9407(3) 0.1598(9) 0.1856(2) 0.0258(14) Uani 1 1 d . U
H19D H 0.9142 0.1257 0.2072 0.039 Uiso 1 1 calc R U
H19E H 0.9686 0.2182 0.2024 0.039 Uiso 1 1 calc R U
H19F H 0.9541 0.0578 0.1704 0.039 Uiso 1 1 calc R U
C16' C 0.8217(4) 0.8063(9) 0.1847(3) 0.0333(17) Uani 1 1 d . U
H16' H 0.8429 0.8675 0.1643 0.040 Uiso 1 1 calc R U
C30' C 0.8652(2) 0.6247(8) 0.1058(2) 0.0180(11) Uani 1 1 d . U
H30D H 0.8887 0.7109 0.1187 0.027 Uiso 1 1 calc R U
H30E H 0.8366 0.6820 0.0896 0.027 Uiso 1 1 calc R U
H30F H 0.8836 0.5520 0.0841 0.027 Uiso 1 1 calc R U
C29' C 1.0568(3) 0.7501(10) 0.1323(3) 0.0291(14) Uani 1 1 d . U
H29D H 1.0341 0.8482 0.1373 0.044 Uiso 1 1 calc R U
H29E H 1.0857 0.7861 0.1135 0.044 Uiso 1 1 calc R U
H29F H 1.0698 0.7073 0.1620 0.044 Uiso 1 1 calc R U
C28' C 1.0002(2) 0.6874(9) 0.0642(2) 0.0234(13) Uani 1 1 d . U
H28D H 0.9803 0.6000 0.0476 0.035 Uiso 1 1 calc R U
H28E H 1.0264 0.7343 0.0441 0.035 Uiso 1 1 calc R U
H28F H 0.9774 0.7798 0.0739 0.035 Uiso 1 1 calc R U
O1S O 0.1710(5) 0.674(2) 0.2440(5) 0.136(5) Uani 1 1 d . U
O2S O 0.1108(10) 0.371(4) 0.2389(7) 0.185(8) Uani 1 1 d . U

loop_
_atom_site_aniso_label
_atom_site_aniso_U_11
_atom_site_aniso_U_22
_atom_site_aniso_U_33
_atom_site_aniso_U_23
_atom_site_aniso_U_13
_atom_site_aniso_U_12
O3 0.016(2) 0.023(2) 0.032(2) 0.0022(19) -0.0033(17) 0.0006(18)
C21 0.044(5) 0.040(5) 0.095(8) 0.032(5) -0.039(5) -0.020(4)
O17 0.021(3) 0.048(4) 0.076(5) 0.001(3) 0.015(3) -0.004(3)
O20 0.035(3) 0.029(3) 0.064(4) 0.021(3) -0.012(3) -0.008(3)
O16 0.148(9) 0.023(3) 0.034(3) 0.003(3) -0.021(4) -0.024(4)
O2 0.021(2) 0.020(2) 0.022(2) -0.0006(17) -0.0027(16) -0.0083(18)
O31 0.059(4) 0.043(4) 0.024(2) 0.009(2) -0.007(2) -0.021(3)
O33 0.021(3) 0.059(4) 0.049(3) 0.013(3) 0.005(2) -0.001(3)
O3' 0.0077(18) 0.023(2) 0.036(2) 0.003(2) 0.0004(16) -0.0002(17)
O20' 0.019(2) 0.021(2) 0.063(4) 0.015(2) 0.008(2) 0.008(2)
O17' 0.026(3) 0.036(3) 0.068(4) -0.004(3) -0.009(3) 0.002(3)
O11' 0.039(3) 0.0070(19) 0.043(3) -0.0027(19) 0.013(2) -0.0036(19)
O2' 0.027(2) 0.017(2) 0.024(2) 0.0049(17) 0.0076(17) 0.0108(19)
O31' 0.045(3) 0.040(3) 0.024(2) 0.006(2) 0.005(2) 0.022(3)
O16' 0.101(6) 0.022(3) 0.035(3) 0.000(2) 0.016(3) 0.022(3)
O33' 0.028(3) 0.059(4) 0.051(4) 0.017(3) -0.002(3) 0.008(3)
C34 0.023(3) 0.031(4) 0.046(4) -0.004(3) -0.010(3) 0.006(3)
C33 0.022(3) 0.019(3) 0.050(4) 0.000(3) 0.003(3) -0.006(3)
C3 0.024(3) 0.016(3) 0.028(3) 0.002(2) -0.003(2) 0.002(2)
C4 0.031(3) 0.015(3) 0.026(3) 0.001(2) 0.000(2) 0.001(2)
C5 0.027(3) 0.017(3) 0.022(3) -0.001(2) 0.005(2) -0.001(2)
C6 0.029(3) 0.019(3) 0.026(3) -0.002(2) -0.001(2) 0.007(3)
C7 0.037(4) 0.023(3) 0.023(3) -0.003(3) -0.001(3) 0.001(3)
C8 0.028(3) 0.014(3) 0.023(3) 0.003(2) -0.008(2) 0.000(2)
C14 0.026(3) 0.017(3) 0.025(3) 0.001(2) -0.007(2) -0.005(2)
C15 0.050(4) 0.018(3) 0.034(3) 0.007(3) -0.015(3) -0.006(3)
C20 0.040(4) 0.027(4) 0.056(5) 0.015(3) -0.013(3) -0.004(3)
C28 0.020(3) 0.019(3) 0.034(3) 0.005(3) -0.003(2) 0.000(2)
C29 0.044(4) 0.019(3) 0.039(4) -0.003(3) 0.004(3) 0.002(3)
C30 0.027(3) 0.014(3) 0.027(3) 0.003(2) -0.003(2) -0.002(2)
C13 0.029(3) 0.015(3) 0.035(3) 0.002(2) -0.004(3) 0.001(2)
C17 0.032(4) 0.029(4) 0.049(4) 0.011(3) -0.002(3) -0.007(3)
C16 0.076(7) 0.016(3) 0.037(4) 0.004(3) -0.010(4) -0.020(4)
C12 0.032(4) 0.019(3) 0.030(3) 0.000(3) 0.003(3) 0.005(3)
C11 0.017(3) 0.013(3) 0.029(3) 0.004(2) -0.009(2) 0.000(2)
C9 0.036(3) 0.010(2) 0.021(3) 0.002(2) -0.003(2) 0.000(2)
C10 0.025(3) 0.006(2) 0.021(3) 0.0018(19) -0.007(2) 0.000(2)
C1 0.026(3) 0.014(3) 0.024(3) 0.000(2) -0.004(2) -0.005(2)
C2 0.019(3) 0.012(2) 0.024(3) 0.000(2) 0.000(2) -0.003(2)
C31 0.020(3) 0.024(3) 0.025(3) 0.002(2) -0.006(2) -0.003(2)
C32 0.029(4) 0.028(4) 0.032(3) -0.001(3) -0.001(3) -0.009(3)
C19 0.034(4) 0.020(3) 0.028(3) 0.005(2) -0.007(3) -0.005(3)
O11 0.024(2) 0.011(2) 0.043(3) -0.0020(19) -0.008(2) 0.0067(18)
C18 0.030(4) 0.020(3) 0.052(4) 0.006(3) -0.016(3) 0.005(3)
C34' 0.010(3) 0.032(4) 0.047(4) 0.001(3) 0.004(3) 0.004(3)
C33' 0.016(3) 0.016(3) 0.047(4) -0.002(3) 0.004(3) 0.000(2)
C3' 0.014(3) 0.015(3) 0.030(3) 0.003(2) -0.001(2) 0.000(2)
C4' 0.021(3) 0.016(3) 0.026(3) 0.000(2) -0.002(2) 0.001(2)
C5' 0.009(2) 0.013(2) 0.027(3) 0.002(2) -0.006(2) 0.0032(19)
C10' 0.024(3) 0.008(2) 0.022(3) 0.001(2) 0.005(2) -0.001(2)
C9' 0.024(3) 0.009(2) 0.023(3) 0.000(2) 0.005(2) 0.006(2)
C8' 0.031(3) 0.016(3) 0.023(3) -0.001(2) 0.007(2) 0.006(2)
C14' 0.026(3) 0.011(2) 0.026(3) 0.000(2) 0.008(2) 0.002(2)
C15' 0.028(3) 0.014(3) 0.035(3) 0.002(2) 0.010(3) 0.005(2)
C20' 0.032(4) 0.015(3) 0.055(4) 0.009(3) 0.013(3) 0.000(3)
C21' 0.023(4) 0.033(4) 0.074(6) 0.018(4) 0.018(4) 0.011(3)
C6' 0.031(3) 0.017(3) 0.024(3) -0.004(2) -0.005(2) -0.003(3)
C7' 0.029(3) 0.019(3) 0.029(3) -0.007(3) 0.006(2) -0.002(3)
C17' 0.012(3) 0.020(3) 0.054(4) 0.005(3) 0.002(3) -0.003(2)
C13' 0.029(3) 0.013(3) 0.034(3) 0.005(2) 0.005(3) 0.001(2)
C18' 0.030(4) 0.016(3) 0.049(4) 0.006(3) 0.012(3) -0.006(3)
C12' 0.021(3) 0.013(3) 0.036(3) -0.003(2) 0.000(2) -0.002(2)
C11' 0.021(3) 0.005(2) 0.031(3) 0.001(2) 0.008(2) -0.002(2)
C1' 0.017(3) 0.013(3) 0.025(3) 0.001(2) 0.004(2) 0.003(2)
C2' 0.019(3) 0.013(2) 0.020(3) 0.000(2) -0.001(2) 0.004(2)
C31' 0.015(3) 0.020(3) 0.029(3) 0.002(2) 0.003(2) 0.001(2)
C32' 0.025(3) 0.027(3) 0.031(3) 0.000(3) 0.003(3) 0.013(3)
C19' 0.034(4) 0.017(3) 0.026(3) 0.007(2) 0.005(3) 0.014(3)
C16' 0.050(5) 0.014(3) 0.036(4) 0.002(3) 0.011(3) 0.010(3)
C30' 0.013(3) 0.015(3) 0.027(3) 0.001(2) 0.000(2) -0.002(2)
C29' 0.025(3) 0.021(3) 0.041(4) -0.007(3) 0.004(3) -0.007(3)
C28' 0.014(3) 0.018(3) 0.038(3) 0.003(3) 0.001(2) 0.005(2)
O1S 0.083(7) 0.186(11) 0.137(8) 0.112(8) -0.023(6) -0.013(8)
O2S 0.189(13) 0.214(14) 0.153(11) -0.023(11) 0.003(10) 0.038(11)

loop_
_atom_type_symbol
_atom_type_description
_atom_type_scat_dispersion_real
_atom_type_scat_dispersion_imag
_atom_type_scat_source
C C 0.0033 0.0016 'International Tables Vol C Tables 4.2.6.8 and 6.1.1.4'
H H 0.0000 0.0000 'International Tables Vol C Tables 4.2.6.8 and 6.1.1.4'
O O 0.0106 0.0060 'International Tables Vol C Tables 4.2.6.8 and 6.1.1.4'

loop_
_geom_angle_atom_site_label_1
_geom_angle_atom_site_label_2
_geom_angle_atom_site_label_3
_geom_angle
C33 O3 C3 118.6(6)
C20 C21 H21A 109.5
C20 C21 H21B 109.5
H21A C21 H21B 109.5
C20 C21 H21C 109.5
H21A C21 H21C 109.5
H21B C21 H21C 109.5
C20 O20 H20 109.5
C31 O2 C2 118.3(5)
C33' O3' C3' 118.2(5)
C20' O20' H20' 109.5
C31' O2' C2' 117.6(5)
C33 C34 H34A 109.5
C33 C34 H34B 109.5
H34A C34 H34B 109.5
C33 C34 H34C 109.5
H34A C34 H34C 109.5
H34B C34 H34C 109.5
O33 C33 O3 122.0(7)
O33 C33 C34 124.9(7)
O3 C33 C34 113.0(7)
O3 C3 C2 108.4(5)
O3 C3 C4 110.5(5)
C2 C3 C4 111.3(6)
O3 C3 H3 108.9
C2 C3 H3 108.9
C4 C3 H3 108.9
C5 C4 C29 112.6(6)
C5 C4 C28 108.7(6)
C29 C4 C28 107.2(6)
C5 C4 C3 109.8(5)
C29 C4 C3 107.7(6)
C28 C4 C3 110.8(6)
C6 C5 C10 121.2(6)
C6 C5 C4 122.4(6)
C10 C5 C4 116.2(5)
C5 C6 C7 124.6(6)
C5 C6 H6 117.7
C7 C6 H6 117.7
C6 C7 C8 114.9(6)
C6 C7 H7A 108.5
C8 C7 H7A 108.5
C6 C7 H7B 108.5
C8 C7 H7B 108.5
H7A C7 H7B 107.5
C7 C8 C14 115.4(6)
C7 C8 C9 110.0(6)
C14 C8 C9 114.8(5)
C7 C8 H8 105.2
C14 C8 H8 105.2
C9 C8 H8 105.2
C8 C14 C13 108.8(5)
C8 C14 C15 116.2(6)
C13 C14 C15 101.0(6)
C8 C14 C30 112.7(6)
C13 C14 C30 109.3(6)
C15 C14 C30 108.0(5)
C16 C15 C20 109.2(7)
C16 C15 C14 117.6(8)
C20 C15 C14 104.1(7)
C16 C15 H15 108.5
C20 C15 H15 108.5
C14 C15 H15 108.5
O20 C20 C15 110.8(8)
O20 C20 C21 109.9(7)
C15 C20 C21 113.9(8)
O20 C20 C17 108.3(7)
C15 C20 C17 104.2(7)
C21 C20 C17 109.5(9)
C4 C28 H28A 109.5
C4 C28 H28B 109.5
H28A C28 H28B 109.5
C4 C28 H28C 109.5
H28A C28 H28C 109.5
H28B C28 H28C 109.5
C4 C29 H29A 109.5
C4 C29 H29B 109.5
H29A C29 H29B 109.5
C4 C29 H29C 109.5
H29A C29 H29C 109.5
H29B C29 H29C 109.5
C14 C30 H30A 109.5
C14 C30 H30B 109.5
H30A C30 H30B 109.5
C14 C30 H30C 109.5
H30A C30 H30C 109.5
H30B C30 H30C 109.5
C17 C13 C12 118.3(7)
C17 C13 C14 100.9(6)
C12 C13 C14 110.4(6)
C17 C13 C18 107.2(6)
C12 C13 C18 106.6(6)
C14 C13 C18 113.6(6)
O17 C17 C13 125.2(8)
O17 C17 C20 127.2(8)
C13 C17 C20 107.5(7)
O16 C16 C15 123.1(9)
O16 C16 H16 118.5
C15 C16 H16 118.5
C11 C12 C13 110.5(6)
C11 C12 H12A 109.5
C13 C12 H12A 109.5
C11 C12 H12B 109.5
C13 C12 H12B 109.5
H12A C12 H12B 108.1
O11 C11 C12 120.6(7)
O11 C11 C9 119.7(6)
C12 C11 C9 119.7(6)
C19 C9 C11 108.0(5)
C19 C9 C8 107.2(5)
C11 C9 C8 112.1(6)
C19 C9 C10 111.4(6)
C11 C9 C10 104.4(5)
C8 C9 C10 113.5(5)
C5 C10 C1 109.9(6)
C5 C10 C9 115.0(5)
C1 C10 C9 112.5(5)
C5 C10 H10 106.3
C1 C10 H10 106.3
C9 C10 H10 106.3
C2 C1 C10 109.9(5)
C2 C1 H1A 109.7
C10 C1 H1A 109.7
C2 C1 H1B 109.7
C10 C1 H1B 109.7
H1A C1 H1B 108.2
O2 C2 C1 108.3(5)
O2 C2 C3 108.2(5)
C1 C2 C3 110.7(5)
O2 C2 H2 109.9
C1 C2 H2 109.9
C3 C2 H2 109.9
O31 C31 O2 122.9(6)
O31 C31 C32 125.3(7)
O2 C31 C32 111.8(6)
C31 C32 H32A 109.5
C31 C32 H32B 109.5
H32A C32 H32B 109.5
C31 C32 H32C 109.5
H32A C32 H32C 109.5
H32B C32 H32C 109.5
C9 C19 H19A 109.5
C9 C19 H19B 109.5
H19A C19 H19B 109.5
C9 C19 H19C 109.5
H19A C19 H19C 109.5
H19B C19 H19C 109.5
C13 C18 H18A 109.5
C13 C18 H18B 109.5
H18A C18 H18B 109.5
C13 C18 H18C 109.5
H18A C18 H18C 109.5
H18B C18 H18C 109.5
C33' C34' H34D 109.5
C33' C34' H34E 109.5
H34D C34' H34E 109.5
C33' C34' H34F 109.5
H34D C34' H34F 109.5
H34E C34' H34F 109.5
O33' C33' O3' 123.6(7)
O33' C33' C34' 123.5(7)
O3' C33' C34' 112.9(6)
O3' C3' C2' 108.4(5)
O3' C3' C4' 108.8(5)
C2' C3' C4' 112.5(5)
O3' C3' H3' 109.0
C2' C3' H3' 109.0
C4' C3' H3' 109.0
C5' C4' C3' 108.4(5)
C5' C4' C28' 109.0(5)
C3' C4' C28' 111.6(5)
C5' C4' C29' 112.0(5)
C3' C4' C29' 108.7(5)
C28' C4' C29' 107.1(6)
C6' C5' C4' 122.3(6)
C6' C5' C10' 122.4(6)
C4' C5' C10' 114.9(5)
C5' C10' C1' 110.5(5)
C5' C10' C9' 115.1(5)
C1' C10' C9' 111.1(5)
C5' C10' H10' 106.5
C1' C10' H10' 106.5
C9' C10' H10' 106.5
C11' C9' C19' 108.5(5)
C11' C9' C8' 112.8(5)
C19' C9' C8' 107.6(5)
C11' C9' C10' 104.9(5)
C19' C9' C10' 110.8(5)
C8' C9' C10' 112.3(5)
C14' C8' C7' 115.5(6)
C14' C8' C9' 113.7(5)
C7' C8' C9' 110.7(6)
C14' C8' H8' 105.2
C7' C8' H8' 105.2
C9' C8' H8' 105.2
C30' C14' C15' 106.9(5)
C30' C14' C8' 114.5(5)
C15' C14' C8' 115.1(6)
C30' C14' C13' 109.9(5)
C15' C14' C13' 101.7(6)
C8' C14' C13' 108.0(5)
C16' C15' C14' 118.8(6)
C16' C15' C20' 108.8(6)
C14' C15' C20' 103.8(6)
C16' C15' H15' 108.3
C14' C15' H15' 108.3
C20' C15' H15' 108.3
O20' C20' C21' 110.3(6)
O20' C20' C17' 108.6(7)
C21' C20' C17' 110.2(7)
O20' C20' C15' 109.5(6)
C21' C20' C15' 113.7(7)
C17' C20' C15' 104.2(6)
C20' C21' H21D 109.5
C20' C21' H21E 109.5
H21D C21' H21E 109.5
C20' C21' H21F 109.5
H21D C21' H21F 109.5
H21E C21' H21F 109.5
C5' C6' C7' 124.6(6)
C5' C6' H6' 117.7
C7' C6' H6' 117.7
C6' C7' C8' 114.1(5)
C6' C7' H7'1 108.7
C8' C7' H7'1 108.7
C6' C7' H7'2 108.7
C8' C7' H7'2 108.7
H7'1 C7' H7'2 107.6
O17' C17' C13' 127.2(7)
O17' C17' C20' 125.5(7)
C13' C17' C20' 107.2(6)
C12' C13' C18' 107.2(6)
C12' C13' C17' 117.3(6)
C18' C13' C17' 105.7(6)
C12' C13' C14' 111.4(6)
C18' C13' C14' 114.4(6)
C17' C13' C14' 100.9(5)
C13' C18' H18D 109.5
C13' C18' H18E 109.5
H18D C18' H18E 109.5
C13' C18' H18F 109.5
H18D C18' H18F 109.5
H18E C18' H18F 109.5
C13' C12' C11' 108.7(6)
C13' C12' H12C 110.0
C11' C12' H12C 110.0
C13' C12' H12D 110.0
C11' C12' H12D 110.0
H12C C12' H12D 108.3
O11' C11' C12' 118.5(6)
O11' C11' C9' 119.8(6)
C12' C11' C9' 121.7(5)
C2' C1' C10' 108.1(5)
C2' C1' H1'1 110.1
C10' C1' H1'1 110.1
C2' C1' H1'2 110.1
C10' C1' H1'2 110.1
H1'1 C1' H1'2 108.4
O2' C2' C1' 106.8(5)
O2' C2' C3' 108.4(5)
C1' C2' C3' 110.4(5)
O2' C2' H2' 110.4
C1' C2' H2' 110.4
C3' C2' H2' 110.4
O31' C31' O2' 122.2(6)
O31' C31' C32' 127.0(6)
O2' C31' C32' 110.7(6)
C31' C32' H32D 109.5
C31' C32' H32E 109.5
H32D C32' H32E 109.5
C31' C32' H32F 109.5
H32D C32' H32F 109.5
H32E C32' H32F 109.5
C9' C19' H19D 109.5
C9' C19' H19E 109.5
H19D C19' H19E 109.5
C9' C19' H19F 109.5
H19D C19' H19F 109.5
H19E C19' H19F 109.5
O16' C16' C15' 124.7(8)
O16' C16' H16' 117.7
C15' C16' H16' 117.7
C14' C30' H30D 109.5
C14' C30' H30E 109.5
H30D C30' H30E 109.5
C14' C30' H30F 109.5
H30D C30' H30F 109.5
H30E C30' H30F 109.5
C4' C29' H29D 109.5
C4' C29' H29E 109.5
H29D C29' H29E 109.5
C4' C29' H29F 109.5
H29D C29' H29F 109.5
H29E C29' H29F 109.5
C4' C28' H28D 109.5
C4' C28' H28E 109.5
H28D C28' H28E 109.5
C4' C28' H28F 109.5
H28D C28' H28F 109.5
H28E C28' H28F 109.5

loop_
_geom_bond_atom_site_label_1
_geom_bond_atom_site_label_2
_geom_bond_distance
O3 C33 1.320(9)
O3 C3 1.467(8)
C21 C20 1.552(13)
C21 H21A 0.9800
C21 H21B 0.9800
C21 H21C 0.9800
O17 C17 1.191(12)
O20 C20 1.432(10)
O20 H20 0.8400
O16 C16 1.203(11)
O2 C31 1.361(8)
O2 C2 1.462(7)
O31 C31 1.210(9)
O33 C33 1.228(10)
O3' C33' 1.340(8)
O3' C3' 1.463(8)
O20' C20' 1.427(9)
O20' H20' 0.8400
O17' C17' 1.216(10)
O11' C11' 1.230(8)
O2' C31' 1.365(8)
O2' C2' 1.464(7)
O31' C31' 1.207(9)
O16' C16' 1.211(10)
O33' C33' 1.222(10)
C34 C33 1.516(11)
C34 H34A 0.9800
C34 H34B 0.9800
C34 H34C 0.9800
C3 C2 1.527(9)
C3 C4 1.566(10)
C3 H3 1.0000
C4 C5 1.531(10)
C4 C29 1.550(10)
C4 C28 1.555(10)
C5 C6 1.345(9)
C5 C10 1.524(9)
C6 C7 1.527(10)
C6 H6 0.9500
C7 C8 1.527(10)
C7 H7A 0.9900
C7 H7B 0.9900
C8 C14 1.543(10)
C8 C9 1.575(9)
C8 H8 1.0000
C14 C13 1.551(10)
C14 C15 1.570(10)
C14 C30 1.574(9)
C15 C16 1.529(12)
C15 C20 1.542(14)
C15 H15 1.0000
C20 C17 1.560(14)
C28 H28A 0.9800
C28 H28B 0.9800
C28 H28C 0.9800
C29 H29A 0.9800
C29 H29B 0.9800
C29 H29C 0.9800
C30 H30A 0.9800
C30 H30B 0.9800
C30 H30C 0.9800
C13 C17 1.517(11)
C13 C12 1.537(10)
C13 C18 1.561(10)
C16 H16 0.9500
C12 C11 1.525(10)
C12 H12A 0.9900
C12 H12B 0.9900
C11 O11 1.223(8)
C11 C9 1.564(10)
C9 C19 1.549(9)
C9 C10 1.576(9)
C10 C1 1.537(9)
C10 H10 1.0000
C1 C2 1.520(9)
C1 H1A 0.9900
C1 H1B 0.9900
C2 H2 1.0000
C31 C32 1.483(10)
C32 H32A 0.9800
C32 H32B 0.9800
C32 H32C 0.9800
C19 H19A 0.9800
C19 H19B 0.9800
C19 H19C 0.9800
C18 H18A 0.9800
C18 H18B 0.9800
C18 H18C 0.9800
C34' C33' 1.488(10)
C34' H34D 0.9800
C34' H34E 0.9800
C34' H34F 0.9800
C3' C2' 1.517(9)
C3' C4' 1.543(9)
C3' H3' 1.0000
C4' C5' 1.527(9)
C4' C28' 1.546(9)
C4' C29' 1.553(10)
C5' C6' 1.320(9)
C5' C10' 1.531(9)
C10' C1' 1.536(8)
C10' C9' 1.589(9)
C10' H10' 1.0000
C9' C11' 1.542(9)
C9' C19' 1.560(9)
C9' C8' 1.566(9)
C8' C14' 1.549(10)
C8' C7' 1.555(10)
C8' H8' 1.0000
C14' C30' 1.539(9)
C14' C15' 1.550(9)
C14' C13' 1.570(10)
C15' C16' 1.514(11)
C15' C20' 1.588(12)
C15' H15' 1.0000
C20' C21' 1.532(11)
C20' C17' 1.560(12)
C21' H21D 0.9800
C21' H21E 0.9800
C21' H21F 0.9800
C6' C7' 1.526(10)
C6' H6' 0.9500
C7' H7'1 0.9900
C7' H7'2 0.9900
C17' C13' 1.538(10)
C13' C12' 1.528(10)
C13' C18' 1.531(10)
C18' H18D 0.9800
C18' H18E 0.9800
C18' H18F 0.9800
C12' C11' 1.535(10)
C12' H12C 0.9900
C12' H12D 0.9900
C1' C2' 1.512(9)
C1' H1'1 0.9900
C1' H1'2 0.9900
C2' H2' 1.0000
C31' C32' 1.489(9)
C32' H32D 0.9800
C32' H32E 0.9800
C32' H32F 0.9800
C19' H19D 0.9800
C19' H19E 0.9800
C19' H19F 0.9800
C16' H16' 0.9500
C30' H30D 0.9800
C30' H30E 0.9800
C30' H30F 0.9800
C29' H29D 0.9800
C29' H29E 0.9800
C29' H29F 0.9800
C28' H28D 0.9800
C28' H28E 0.9800
C28' H28F 0.9800

loop_
_geom_hbond_atom_site_label_D
_geom_hbond_atom_site_label_H
_geom_hbond_atom_site_label_A
_geom_hbond_distance_DH
_geom_hbond_distance_HA
_geom_hbond_distance_DA
_geom_hbond_angle_DHA
_geom_hbond_site_symmetry_A
C16' H16' O11' 0.95 2.51 3.457(10) 176.5 1_565
C32' H32F O17' 0.98 2.54 3.395(10) 146.2 3_545
C32' H32D O11' 0.98 2.65 3.531(9) 149.8 2_755
C2' H2' O31' 1.00 2.60 3.326(9) 129.1 2_755
C1' H1'2 O11' 0.99 2.51 3.195(8) 125.7 .
C15' H15' O16 1.00 2.44 3.394(10) 160.0 .
C34' H34D O17' 0.98 2.59 3.538(11) 164.0 3
C32 H32C O17 0.98 2.55 3.375(10) 141.7 3
C32 H32A O11 0.98 2.64 3.512(9) 148.7 2_756
C2 H2 O31 1.00 2.56 3.282(9) 128.9 2_756
C1 H1B O11 0.99 2.55 3.222(9) 125.3 .
C16 H16 O11 0.95 2.57 3.511(11) 171.9 1_545
C15 H15 O16' 1.00 2.59 3.414(10) 139.8 .
C34 H34A O17 0.98 2.53 3.498(11) 170.1 3_545
O20' H20' O33' 0.84 1.97 2.778(8) 160.6 3_455
C16' H16' O11' 0.95 2.51 3.457(10) 176.5 1_565
C32' H32F O17' 0.98 2.54 3.395(10) 146.2 3_545
C32' H32D O11' 0.98 2.65 3.531(9) 149.8 2_755
C2' H2' O31' 1.00 2.60 3.326(9) 129.1 2_755
C1' H1'2 O11' 0.99 2.51 3.195(8) 125.7 .
C15' H15' O16 1.00 2.44 3.394(10) 160.0 .
C34' H34D O17' 0.98 2.59 3.538(11) 164.0 3
C32 H32C O17 0.98 2.55 3.375(10) 141.7 3
C32 H32A O11 0.98 2.64 3.512(9) 148.7 2_756
C2 H2 O31 1.00 2.56 3.282(9) 128.9 2_756
C1 H1B O11 0.99 2.55 3.222(9) 125.3 .
C16 H16 O11 0.95 2.57 3.511(11) 171.9 1_545
C15 H15 O16' 1.00 2.59 3.414(10) 139.8 .
C34 H34A O17 0.98 2.53 3.498(11) 170.1 3_545
O20' H20' O33' 0.84 1.97 2.778(8) 160.6 3_455
C16' H16' O11' 0.95 2.51 3.457(10) 176.5 1_565
C32' H32F O17' 0.98 2.54 3.395(10) 146.2 3_545
C32' H32D O11' 0.98 2.65 3.531(9) 149.8 2_755
C2' H2' O31' 1.00 2.60 3.326(9) 129.1 2_755
C1' H1'2 O11' 0.99 2.51 3.195(8) 125.7 .
C15' H15' O16 1.00 2.44 3.394(10) 160.0 .
C34' H34D O17' 0.98 2.59 3.538(11) 164.0 3
C32 H32C O17 0.98 2.55 3.375(10) 141.7 3
C32 H32A O11 0.98 2.64 3.512(9) 148.7 2_756
C2 H2 O31 1.00 2.56 3.282(9) 128.9 2_756
C1 H1B O11 0.99 2.55 3.222(9) 125.3 .
C16 H16 O11 0.95 2.57 3.511(11) 171.9 1_545
C15 H15 O16' 1.00 2.59 3.414(10) 139.8 .
C34 H34A O17 0.98 2.53 3.498(11) 170.1 3_545
O20' H20' O33' 0.84 1.97 2.778(8) 160.6 3_455
C16' H16' O11' 0.95 2.51 3.457(10) 176.5 1_565
C32' H32F O17' 0.98 2.54 3.395(10) 146.2 3_545
C32' H32D O11' 0.98 2.65 3.531(9) 149.8 2_755
C2' H2' O31' 1.00 2.60 3.326(9) 129.1 2_755
C1' H1'2 O11' 0.99 2.51 3.195(8) 125.7 .
C15' H15' O16 1.00 2.44 3.394(10) 160.0 .
C34' H34D O17' 0.98 2.59 3.538(11) 164.0 3
C32 H32C O17 0.98 2.55 3.375(10) 141.7 3
C32 H32A O11 0.98 2.64 3.512(9) 148.7 2_756
C2 H2 O31 1.00 2.56 3.282(9) 128.9 2_756
C1 H1B O11 0.99 2.55 3.222(9) 125.3 .
C16 H16 O11 0.95 2.57 3.511(11) 171.9 1_545
C15 H15 O16' 1.00 2.59 3.414(10) 139.8 .
C34 H34A O17 0.98 2.53 3.498(11) 170.1 3_545
O20' H20' O33' 0.84 1.97 2.778(8) 160.6 3_455
C16' H16' O11' 0.95 2.51 3.457(10) 176.5 1_565
C32' H32F O17' 0.98 2.54 3.395(10) 146.2 3_545
C32' H32D O11' 0.98 2.65 3.531(9) 149.8 2_755
C2' H2' O31' 1.00 2.60 3.326(9) 129.1 2_755
C1' H1'2 O11' 0.99 2.51 3.195(8) 125.7 .
C15' H15' O16 1.00 2.44 3.394(10) 160.0 .
C34' H34D O17' 0.98 2.59 3.538(11) 164.0 3
C32 H32C O17 0.98 2.55 3.375(10) 141.7 3
C32 H32A O11 0.98 2.64 3.512(9) 148.7 2_756
C2 H2 O31 1.00 2.56 3.282(9) 128.9 2_756
C1 H1B O11 0.99 2.55 3.222(9) 125.3 .
C16 H16 O11 0.95 2.57 3.511(11) 171.9 1_545
C15 H15 O16' 1.00 2.59 3.414(10) 139.8 .
C34 H34A O17 0.98 2.53 3.498(11) 170.1 3_545
O20' H20' O33' 0.84 1.97 2.778(8) 160.6 3_455
C16' H16' O11' 0.95 2.51 3.457(10) 176.5 1_565
C32' H32F O17' 0.98 2.54 3.395(10) 146.2 3_545
C32' H32D O11' 0.98 2.65 3.531(9) 149.8 2_755
C2' H2' O31' 1.00 2.60 3.326(9) 129.1 2_755
C1' H1'2 O11' 0.99 2.51 3.195(8) 125.7 .
C15' H15' O16 1.00 2.44 3.394(10) 160.0 .
C34' H34D O17' 0.98 2.59 3.538(11) 164.0 3
C32 H32C O17 0.98 2.55 3.375(10) 141.7 3
C32 H32A O11 0.98 2.64 3.512(9) 148.7 2_756
C2 H2 O31 1.00 2.56 3.282(9) 128.9 2_756
C1 H1B O11 0.99 2.55 3.222(9) 125.3 .
C16 H16 O11 0.95 2.57 3.511(11) 171.9 1_545
C15 H15 O16' 1.00 2.59 3.414(10) 139.8 .
C34 H34A O17 0.98 2.53 3.498(11) 170.1 3_545
O20' H20' O33' 0.84 1.97 2.778(8) 160.6 3_455
C16' H16' O11' 0.95 2.51 3.457(10) 176.5 1_565
C32' H32F O17' 0.98 2.54 3.395(10) 146.2 3_545
C32' H32D O11' 0.98 2.65 3.531(9) 149.8 2_755
C2' H2' O31' 1.00 2.60 3.326(9) 129.1 2_755
C1' H1'2 O11' 0.99 2.51 3.195(8) 125.7 .
C15' H15' O16 1.00 2.44 3.394(10) 160.0 .
C34' H34D O17' 0.98 2.59 3.538(11) 164.0 3
C32 H32C O17 0.98 2.55 3.375(10) 141.7 3
C32 H32A O11 0.98 2.64 3.512(9) 148.7 2_756
C2 H2 O31 1.00 2.56 3.282(9) 128.9 2_756
C1 H1B O11 0.99 2.55 3.222(9) 125.3 .
C16 H16 O11 0.95 2.57 3.511(11) 171.9 1_545
C15 H15 O16' 1.00 2.59 3.414(10) 139.8 .
C34 H34A O17 0.98 2.53 3.498(11) 170.1 3_545
O20' H20' O33' 0.84 1.97 2.778(8) 160.6 3_455
C16' H16' O11' 0.95 2.51 3.457(10) 176.5 1_565
C32' H32F O17' 0.98 2.54 3.395(10) 146.2 3_545
C32' H32D O11' 0.98 2.65 3.531(9) 149.8 2_755
C2' H2' O31' 1.00 2.60 3.326(9) 129.1 2_755
C1' H1'2 O11' 0.99 2.51 3.195(8) 125.7 .
C15' H15' O16 1.00 2.44 3.394(10) 160.0 .
C34' H34D O17' 0.98 2.59 3.538(11) 164.0 3
C32 H32C O17 0.98 2.55 3.375(10) 141.7 3
C32 H32A O11 0.98 2.64 3.512(9) 148.7 2_756
C2 H2 O31 1.00 2.56 3.282(9) 128.9 2_756
C1 H1B O11 0.99 2.55 3.222(9) 125.3 .
C16 H16 O11 0.95 2.57 3.511(11) 171.9 1_545
C15 H15 O16' 1.00 2.59 3.414(10) 139.8 .
C34 H34A O17 0.98 2.53 3.498(11) 170.1 3_545
O20' H20' O33' 0.84 1.97 2.778(8) 160.6 3_455
C16' H16' O11' 0.95 2.51 3.457(10) 176.5 1_565
C32' H32F O17' 0.98 2.54 3.395(10) 146.2 3_545
C32' H32D O11' 0.98 2.65 3.531(9) 149.8 2_755
C2' H2' O31' 1.00 2.60 3.326(9) 129.1 2_755
C1' H1'2 O11' 0.99 2.51 3.195(8) 125.7 .
C15' H15' O16 1.00 2.44 3.394(10) 160.0 .
C34' H34D O17' 0.98 2.59 3.538(11) 164.0 3
C32 H32C O17 0.98 2.55 3.375(10) 141.7 3
C32 H32A O11 0.98 2.64 3.512(9) 148.7 2_756
C2 H2 O31 1.00 2.56 3.282(9) 128.9 2_756
C1 H1B O11 0.99 2.55 3.222(9) 125.3 .
C16 H16 O11 0.95 2.57 3.511(11) 171.9 1_545
C15 H15 O16' 1.00 2.59 3.414(10) 139.8 .
C34 H34A O17 0.98 2.53 3.498(11) 170.1 3_545
O20' H20' O33' 0.84 1.97 2.778(8) 160.6 3_455
C16' H16' O11' 0.95 2.51 3.457(10) 176.5 1_565
C32' H32F O17' 0.98 2.54 3.395(10) 146.2 3_545
C32' H32D O11' 0.98 2.65 3.531(9) 149.8 2_755
C2' H2' O31' 1.00 2.60 3.326(9) 129.1 2_755
C1' H1'2 O11' 0.99 2.51 3.195(8) 125.7 .
C15' H15' O16 1.00 2.44 3.394(10) 160.0 .
C34' H34D O17' 0.98 2.59 3.538(11) 164.0 3
C32 H32C O17 0.98 2.55 3.375(10) 141.7 3
C32 H32A O11 0.98 2.64 3.512(9) 148.7 2_756
C2 H2 O31 1.00 2.56 3.282(9) 128.9 2_756
C1 H1B O11 0.99 2.55 3.222(9) 125.3 .
C16 H16 O11 0.95 2.57 3.511(11) 171.9 1_545
C15 H15 O16' 1.00 2.59 3.414(10) 139.8 .
C34 H34A O17 0.98 2.53 3.498(11) 170.1 3_545
O20' H20' O33' 0.84 1.97 2.778(8) 160.6 3_455
C16' H16' O11' 0.95 2.51 3.457(10) 176.5 1_565
C32' H32F O17' 0.98 2.54 3.395(10) 146.2 3_545
C32' H32D O11' 0.98 2.65 3.531(9) 149.8 2_755
C2' H2' O31' 1.00 2.60 3.326(9) 129.1 2_755
C1' H1'2 O11' 0.99 2.51 3.195(8) 125.7 .
C15' H15' O16 1.00 2.44 3.394(10) 160.0 .
C34' H34D O17' 0.98 2.59 3.538(11) 164.0 3
C32 H32C O17 0.98 2.55 3.375(10) 141.7 3
C32 H32A O11 0.98 2.64 3.512(9) 148.7 2_756
C2 H2 O31 1.00 2.56 3.282(9) 128.9 2_756
C1 H1B O11 0.99 2.55 3.222(9) 125.3 .
C16 H16 O11 0.95 2.57 3.511(11) 171.9 1_545
C15 H15 O16' 1.00 2.59 3.414(10) 139.8 .
C34 H34A O17 0.98 2.53 3.498(11) 170.1 3_545
O20' H20' O33' 0.84 1.97 2.778(8) 160.6 3_455
C16' H16' O11' 0.95 2.51 3.457(10) 176.5 1_565
C32' H32F O17' 0.98 2.54 3.395(10) 146.2 3_545
C32' H32D O11' 0.98 2.65 3.531(9) 149.8 2_755
C2' H2' O31' 1.00 2.60 3.326(9) 129.1 2_755
C1' H1'2 O11' 0.99 2.51 3.195(8) 125.7 .
C15' H15' O16 1.00 2.44 3.394(10) 160.0 .
C34' H34D O17' 0.98 2.59 3.538(11) 164.0 3
C32 H32C O17 0.98 2.55 3.375(10) 141.7 3
C32 H32A O11 0.98 2.64 3.512(9) 148.7 2_756
C2 H2 O31 1.00 2.56 3.282(9) 128.9 2_756
C1 H1B O11 0.99 2.55 3.222(9) 125.3 .
C16 H16 O11 0.95 2.57 3.511(11) 171.9 1_545
C15 H15 O16' 1.00 2.59 3.414(10) 139.8 .
C34 H34A O17 0.98 2.53 3.498(11) 170.1 3_545
O20' H20' O33' 0.84 1.97 2.778(8) 160.6 3_455
C16' H16' O11' 0.95 2.51 3.457(10) 176.5 1_565
C32' H32F O17' 0.98 2.54 3.395(10) 146.2 3_545
C32' H32D O11' 0.98 2.65 3.531(9) 149.8 2_755
C2' H2' O31' 1.00 2.60 3.326(9) 129.1 2_755
C1' H1'2 O11' 0.99 2.51 3.195(8) 125.7 .
C15' H15' O16 1.00 2.44 3.394(10) 160.0 .
C34' H34D O17' 0.98 2.59 3.538(11) 164.0 3
C32 H32C O17 0.98 2.55 3.375(10) 141.7 3
C32 H32A O11 0.98 2.64 3.512(9) 148.7 2_756
C2 H2 O31 1.00 2.56 3.282(9) 128.9 2_756
C1 H1B O11 0.99 2.55 3.222(9) 125.3 .
C16 H16 O11 0.95 2.57 3.511(11) 171.9 1_545
C15 H15 O16' 1.00 2.59 3.414(10) 139.8 .
C34 H34A O17 0.98 2.53 3.498(11) 170.1 3_545
O20' H20' O33' 0.84 1.97 2.778(8) 160.6 3_455
C16' H16' O11' 0.95 2.51 3.457(10) 176.5 1_565
C32' H32F O17' 0.98 2.54 3.395(10) 146.2 3_545
C32' H32D O11' 0.98 2.65 3.531(9) 149.8 2_755
C2' H2' O31' 1.00 2.60 3.326(9) 129.1 2_755
C1' H1'2 O11' 0.99 2.51 3.195(8) 125.7 .
C15' H15' O16 1.00 2.44 3.394(10) 160.0 .
C34' H34D O17' 0.98 2.59 3.538(11) 164.0 3
C32 H32C O17 0.98 2.55 3.375(10) 141.7 3
C32 H32A O11 0.98 2.64 3.512(9) 148.7 2_756
C2 H2 O31 1.00 2.56 3.282(9) 128.9 2_756
C1 H1B O11 0.99 2.55 3.222(9) 125.3 .
C16 H16 O11 0.95 2.57 3.511(11) 171.9 1_545
C15 H15 O16' 1.00 2.59 3.414(10) 139.8 .
C34 H34A O17 0.98 2.53 3.498(11) 170.1 3_545
O20' H20' O33' 0.84 1.97 2.778(8) 160.6 3_455
C16' H16' O11' 0.95 2.51 3.457(10) 176.5 1_565
C32' H32F O17' 0.98 2.54 3.395(10) 146.2 3_545
C32' H32D O11' 0.98 2.65 3.531(9) 149.8 2_755
C2' H2' O31' 1.00 2.60 3.326(9) 129.1 2_755
C1' H1'2 O11' 0.99 2.51 3.195(8) 125.7 .
C15' H15' O16 1.00 2.44 3.394(10) 160.0 .
C34' H34D O17' 0.98 2.59 3.538(11) 164.0 3
C32 H32C O17 0.98 2.55 3.375(10) 141.7 3
C32 H32A O11 0.98 2.64 3.512(9) 148.7 2_756
C2 H2 O31 1.00 2.56 3.282(9) 128.9 2_756
C1 H1B O11 0.99 2.55 3.222(9) 125.3 .
C16 H16 O11 0.95 2.57 3.511(11) 171.9 1_545
C15 H15 O16' 1.00 2.59 3.414(10) 139.8 .
C34 H34A O17 0.98 2.53 3.498(11) 170.1 3_545
O20' H20' O33' 0.84 1.97 2.778(8) 160.6 3_455
C16' H16' O11' 0.95 2.51 3.457(10) 176.5 1_565
C32' H32F O17' 0.98 2.54 3.395(10) 146.2 3_545
C32' H32D O11' 0.98 2.65 3.531(9) 149.8 2_755
C2' H2' O31' 1.00 2.60 3.326(9) 129.1 2_755
C1' H1'2 O11' 0.99 2.51 3.195(8) 125.7 .
C15' H15' O16 1.00 2.44 3.394(10) 160.0 .
C34' H34D O17' 0.98 2.59 3.538(11) 164.0 3
C32 H32C O17 0.98 2.55 3.375(10) 141.7 3
C32 H32A O11 0.98 2.64 3.512(9) 148.7 2_756
C2 H2 O31 1.00 2.56 3.282(9) 128.9 2_756
C1 H1B O11 0.99 2.55 3.222(9) 125.3 .
C16 H16 O11 0.95 2.57 3.511(11) 171.9 1_545
C15 H15 O16' 1.00 2.59 3.414(10) 139.8 .
C34 H34A O17 0.98 2.53 3.498(11) 170.1 3_545
O20' H20' O33' 0.84 1.97 2.778(8) 160.6 3_455
C16' H16' O11' 0.95 2.51 3.457(10) 176.5 1_565
C32' H32F O17' 0.98 2.54 3.395(10) 146.2 3_545
C32' H32D O11' 0.98 2.65 3.531(9) 149.8 2_755
C2' H2' O31' 1.00 2.60 3.326(9) 129.1 2_755
C1' H1'2 O11' 0.99 2.51 3.195(8) 125.7 .
C15' H15' O16 1.00 2.44 3.394(10) 160.0 .
C34' H34D O17' 0.98 2.59 3.538(11) 164.0 3
C32 H32C O17 0.98 2.55 3.375(10) 141.7 3
C32 H32A O11 0.98 2.64 3.512(9) 148.7 2_756
C2 H2 O31 1.00 2.56 3.282(9) 128.9 2_756
C1 H1B O11 0.99 2.55 3.222(9) 125.3 .
C16 H16 O11 0.95 2.57 3.511(11) 171.9 1_545
C15 H15 O16' 1.00 2.59 3.414(10) 139.8 .
C34 H34A O17 0.98 2.53 3.498(11) 170.1 3_545
O20' H20' O33' 0.84 1.97 2.778(8) 160.6 3_455
C16' H16' O11' 0.95 2.51 3.457(10) 176.5 1_565
C32' H32F O17' 0.98 2.54 3.395(10) 146.2 3_545
C32' H32D O11' 0.98 2.65 3.531(9) 149.8 2_755
C2' H2' O31' 1.00 2.60 3.326(9) 129.1 2_755
C1' H1'2 O11' 0.99 2.51 3.195(8) 125.7 .
C15' H15' O16 1.00 2.44 3.394(10) 160.0 .
C34' H34D O17' 0.98 2.59 3.538(11) 164.0 3
C32 H32C O17 0.98 2.55 3.375(10) 141.7 3
C32 H32A O11 0.98 2.64 3.512(9) 148.7 2_756
C2 H2 O31 1.00 2.56 3.282(9) 128.9 2_756
C1 H1B O11 0.99 2.55 3.222(9) 125.3 .
C16 H16 O11 0.95 2.57 3.511(11) 171.9 1_545
C15 H15 O16' 1.00 2.59 3.414(10) 139.8 .
C34 H34A O17 0.98 2.53 3.498(11) 170.1 3_545
O20' H20' O33' 0.84 1.97 2.778(8) 160.6 3_455
C16' H16' O11' 0.95 2.51 3.457(10) 176.5 1_565
C32' H32F O17' 0.98 2.54 3.395(10) 146.2 3_545
C32' H32D O11' 0.98 2.65 3.531(9) 149.8 2_755
C2' H2' O31' 1.00 2.60 3.326(9) 129.1 2_755
C1' H1'2 O11' 0.99 2.51 3.195(8) 125.7 .
C15' H15' O16 1.00 2.44 3.394(10) 160.0 .
C34' H34D O17' 0.98 2.59 3.538(11) 164.0 3
C32 H32C O17 0.98 2.55 3.375(10) 141.7 3
C32 H32A O11 0.98 2.64 3.512(9) 148.7 2_756
C2 H2 O31 1.00 2.56 3.282(9) 128.9 2_756
C1 H1B O11 0.99 2.55 3.222(9) 125.3 .
C16 H16 O11 0.95 2.57 3.511(11) 171.9 1_545
C15 H15 O16' 1.00 2.59 3.414(10) 139.8 .
C34 H34A O17 0.98 2.53 3.498(11) 170.1 3_545
O20' H20' O33' 0.84 1.97 2.778(8) 160.6 3_455
C16' H16' O11' 0.95 2.51 3.457(10) 176.5 1_565
C32' H32F O17' 0.98 2.54 3.395(10) 146.2 3_545
C32' H32D O11' 0.98 2.65 3.531(9) 149.8 2_755
C2' H2' O31' 1.00 2.60 3.326(9) 129.1 2_755
C1' H1'2 O11' 0.99 2.51 3.195(8) 125.7 .
C15' H15' O16 1.00 2.44 3.394(10) 160.0 .
C34' H34D O17' 0.98 2.59 3.538(11) 164.0 3
C32 H32C O17 0.98 2.55 3.375(10) 141.7 3
C32 H32A O11 0.98 2.64 3.512(9) 148.7 2_756
C2 H2 O31 1.00 2.56 3.282(9) 128.9 2_756
C1 H1B O11 0.99 2.55 3.222(9) 125.3 .
C16 H16 O11 0.95 2.57 3.511(11) 171.9 1_545
C15 H15 O16' 1.00 2.59 3.414(10) 139.8 .
C34 H34A O17 0.98 2.53 3.498(11) 170.1 3_545
O20' H20' O33' 0.84 1.97 2.778(8) 160.6 3_455
C16' H16' O11' 0.95 2.51 3.457(10) 176.5 1_565
C32' H32F O17' 0.98 2.54 3.395(10) 146.2 3_545
C32' H32D O11' 0.98 2.65 3.531(9) 149.8 2_755
C2' H2' O31' 1.00 2.60 3.326(9) 129.1 2_755
C1' H1'2 O11' 0.99 2.51 3.195(8) 125.7 .
C15' H15' O16 1.00 2.44 3.394(10) 160.0 .
C34' H34D O17' 0.98 2.59 3.538(11) 164.0 3
C32 H32C O17 0.98 2.55 3.375(10) 141.7 3
C32 H32A O11 0.98 2.64 3.512(9) 148.7 2_756
C2 H2 O31 1.00 2.56 3.282(9) 128.9 2_756
C1 H1B O11 0.99 2.55 3.222(9) 125.3 .
C16 H16 O11 0.95 2.57 3.511(11) 171.9 1_545
C15 H15 O16' 1.00 2.59 3.414(10) 139.8 .
C34 H34A O17 0.98 2.53 3.498(11) 170.1 3_545
O20' H20' O33' 0.84 1.97 2.778(8) 160.6 3_455
C16' H16' O11' 0.95 2.51 3.457(10) 176.5 1_565
C32' H32F O17' 0.98 2.54 3.395(10) 146.2 3_545
C32' H32D O11' 0.98 2.65 3.531(9) 149.8 2_755
C2' H2' O31' 1.00 2.60 3.326(9) 129.1 2_755
C1' H1'2 O11' 0.99 2.51 3.195(8) 125.7 .
C15' H15' O16 1.00 2.44 3.394(10) 160.0 .
C34' H34D O17' 0.98 2.59 3.538(11) 164.0 3
C32 H32C O17 0.98 2.55 3.375(10) 141.7 3
C32 H32A O11 0.98 2.64 3.512(9) 148.7 2_756
C2 H2 O31 1.00 2.56 3.282(9) 128.9 2_756
C1 H1B O11 0.99 2.55 3.222(9) 125.3 .
C16 H16 O11 0.95 2.57 3.511(11) 171.9 1_545
C15 H15 O16' 1.00 2.59 3.414(10) 139.8 .
C34 H34A O17 0.98 2.53 3.498(11) 170.1 3_545
O20' H20' O33' 0.84 1.97 2.778(8) 160.6 3_455
C16' H16' O11' 0.95 2.51 3.457(10) 176.5 1_565
C32' H32F O17' 0.98 2.54 3.395(10) 146.2 3_545
C32' H32D O11' 0.98 2.65 3.531(9) 149.8 2_755
C2' H2' O31' 1.00 2.60 3.326(9) 129.1 2_755
C1' H1'2 O11' 0.99 2.51 3.195(8) 125.7 .
C15' H15' O16 1.00 2.44 3.394(10) 160.0 .
C34' H34D O17' 0.98 2.59 3.538(11) 164.0 3
C32 H32C O17 0.98 2.55 3.375(10) 141.7 3
C32 H32A O11 0.98 2.64 3.512(9) 148.7 2_756
C2 H2 O31 1.00 2.56 3.282(9) 128.9 2_756
C1 H1B O11 0.99 2.55 3.222(9) 125.3 .
C16 H16 O11 0.95 2.57 3.511(11) 171.9 1_545
C15 H15 O16' 1.00 2.59 3.414(10) 139.8 .
C34 H34A O17 0.98 2.53 3.498(11) 170.1 3_545
O20' H20' O33' 0.84 1.97 2.778(8) 160.6 3_455
C16' H16' O11' 0.95 2.51 3.457(10) 176.5 1_565
C32' H32F O17' 0.98 2.54 3.395(10) 146.2 3_545
C32' H32D O11' 0.98 2.65 3.531(9) 149.8 2_755
C2' H2' O31' 1.00 2.60 3.326(9) 129.1 2_755
C1' H1'2 O11' 0.99 2.51 3.195(8) 125.7 .
C15' H15' O16 1.00 2.44 3.394(10) 160.0 .
C34' H34D O17' 0.98 2.59 3.538(11) 164.0 3
C32 H32C O17 0.98 2.55 3.375(10) 141.7 3
C32 H32A O11 0.98 2.64 3.512(9) 148.7 2_756
C2 H2 O31 1.00 2.56 3.282(9) 128.9 2_756
C1 H1B O11 0.99 2.55 3.222(9) 125.3 .
C16 H16 O11 0.95 2.57 3.511(11) 171.9 1_545
C15 H15 O16' 1.00 2.59 3.414(10) 139.8 .
C34 H34A O17 0.98 2.53 3.498(11) 170.1 3_545
O20' H20' O33' 0.84 1.97 2.778(8) 160.6 3_455
C16' H16' O11' 0.95 2.51 3.457(10) 176.5 1_565
C32' H32F O17' 0.98 2.54 3.395(10) 146.2 3_545
C32' H32D O11' 0.98 2.65 3.531(9) 149.8 2_755
C2' H2' O31' 1.00 2.60 3.326(9) 129.1 2_755
C1' H1'2 O11' 0.99 2.51 3.195(8) 125.7 .
C15' H15' O16 1.00 2.44 3.394(10) 160.0 .
C34' H34D O17' 0.98 2.59 3.538(11) 164.0 3
C32 H32C O17 0.98 2.55 3.375(10) 141.7 3
C32 H32A O11 0.98 2.64 3.512(9) 148.7 2_756
C2 H2 O31 1.00 2.56 3.282(9) 128.9 2_756
C1 H1B O11 0.99 2.55 3.222(9) 125.3 .
C16 H16 O11 0.95 2.57 3.511(11) 171.9 1_545
C15 H15 O16' 1.00 2.59 3.414(10) 139.8 .
C34 H34A O17 0.98 2.53 3.498(11) 170.1 3_545
O20' H20' O33' 0.84 1.97 2.778(8) 160.6 3_455
C16' H16' O11' 0.95 2.51 3.457(10) 176.5 1_565
C32' H32F O17' 0.98 2.54 3.395(10) 146.2 3_545
C32' H32D O11' 0.98 2.65 3.531(9) 149.8 2_755
C2' H2' O31' 1.00 2.60 3.326(9) 129.1 2_755
C1' H1'2 O11' 0.99 2.51 3.195(8) 125.7 .
C15' H15' O16 1.00 2.44 3.394(10) 160.0 .
C34' H34D O17' 0.98 2.59 3.538(11) 164.0 3
C32 H32C O17 0.98 2.55 3.375(10) 141.7 3
C32 H32A O11 0.98 2.64 3.512(9) 148.7 2_756
C2 H2 O31 1.00 2.56 3.282(9) 128.9 2_756
C1 H1B O11 0.99 2.55 3.222(9) 125.3 .
C16 H16 O11 0.95 2.57 3.511(11) 171.9 1_545
C15 H15 O16' 1.00 2.59 3.414(10) 139.8 .
C34 H34A O17 0.98 2.53 3.498(11) 170.1 3_545
O20' H20' O33' 0.84 1.97 2.778(8) 160.6 3_455
O20' H20' O33' 0.84 1.97 2.778(8) 160.6 3_455
C34 H34A O17 0.98 2.53 3.498(11) 170.1 3_545
C15 H15 O16' 1.00 2.59 3.414(10) 139.8 .
C16 H16 O11 0.95 2.57 3.511(11) 171.9 1_545
C1 H1B O11 0.99 2.55 3.222(9) 125.3 .
C2 H2 O31 1.00 2.56 3.282(9) 128.9 2_756
C32 H32A O11 0.98 2.64 3.512(9) 148.7 2_756
C32 H32C O17 0.98 2.55 3.375(10) 141.7 3
C34' H34D O17' 0.98 2.59 3.538(11) 164.0 3
C15' H15' O16 1.00 2.44 3.394(10) 160.0 .
C1' H1'2 O11' 0.99 2.51 3.195(8) 125.7 .
C2' H2' O31' 1.00 2.60 3.326(9) 129.1 2_755
C32' H32D O11' 0.98 2.65 3.531(9) 149.8 2_755
C32' H32F O17' 0.98 2.54 3.395(10) 146.2 3_545
C16' H16' O11' 0.95 2.51 3.457(10) 176.5 1_565
O20' H20' O33' 0.84 1.97 2.778(8) 160.6 3_455
C34 H34A O17 0.98 2.53 3.498(11) 170.1 3_545
C15 H15 O16' 1.00 2.59 3.414(10) 139.8 .
C16 H16 O11 0.95 2.57 3.511(11) 171.9 1_545
C1 H1B O11 0.99 2.55 3.222(9) 125.3 .
C2 H2 O31 1.00 2.56 3.282(9) 128.9 2_756
C32 H32A O11 0.98 2.64 3.512(9) 148.7 2_756
C32 H32C O17 0.98 2.55 3.375(10) 141.7 3
C34' H34D O17' 0.98 2.59 3.538(11) 164.0 3
C15' H15' O16 1.00 2.44 3.394(10) 160.0 .
C1' H1'2 O11' 0.99 2.51 3.195(8) 125.7 .
C2' H2' O31' 1.00 2.60 3.326(9) 129.1 2_755
C32' H32D O11' 0.98 2.65 3.531(9) 149.8 2_755
C32' H32F O17' 0.98 2.54 3.395(10) 146.2 3_545
C16' H16' O11' 0.95 2.51 3.457(10) 176.5 1_565
O20' H20' O33' 0.84 1.97 2.778(8) 160.6 3_455
C34 H34A O17 0.98 2.53 3.498(11) 170.1 3_545
C15 H15 O16' 1.00 2.59 3.414(10) 139.8 .
C16 H16 O11 0.95 2.57 3.511(11) 171.9 1_545
C1 H1B O11 0.99 2.55 3.222(9) 125.3 .
C2 H2 O31 1.00 2.56 3.282(9) 128.9 2_756
C32 H32A O11 0.98 2.64 3.512(9) 148.7 2_756
C32 H32C O17 0.98 2.55 3.375(10) 141.7 3
C34' H34D O17' 0.98 2.59 3.538(11) 164.0 3
C15' H15' O16 1.00 2.44 3.394(10) 160.0 .
C1' H1'2 O11' 0.99 2.51 3.195(8) 125.7 .
C2' H2' O31' 1.00 2.60 3.326(9) 129.1 2_755
C32' H32D O11' 0.98 2.65 3.531(9) 149.8 2_755
C32' H32F O17' 0.98 2.54 3.395(10) 146.2 3_545
C16' H16' O11' 0.95 2.51 3.457(10) 176.5 1_565
O20' H20' O33' 0.84 1.97 2.778(8) 160.6 3_455
C34 H34A O17 0.98 2.53 3.498(11) 170.1 3_545
C15 H15 O16' 1.00 2.59 3.414(10) 139.8 .
C16 H16 O11 0.95 2.57 3.511(11) 171.9 1_545
C1 H1B O11 0.99 2.55 3.222(9) 125.3 .
C2 H2 O31 1.00 2.56 3.282(9) 128.9 2_756
C32 H32A O11 0.98 2.64 3.512(9) 148.7 2_756
C32 H32C O17 0.98 2.55 3.375(10) 141.7 3
C34' H34D O17' 0.98 2.59 3.538(11) 164.0 3
C15' H15' O16 1.00 2.44 3.394(10) 160.0 .
C1' H1'2 O11' 0.99 2.51 3.195(8) 125.7 .
C2' H2' O31' 1.00 2.60 3.326(9) 129.1 2_755
C32' H32D O11' 0.98 2.65 3.531(9) 149.8 2_755
C32' H32F O17' 0.98 2.54 3.395(10) 146.2 3_545
C16' H16' O11' 0.95 2.51 3.457(10) 176.5 1_565
O20' H20' O33' 0.84 1.97 2.778(8) 160.6 3_455
C34 H34A O17 0.98 2.53 3.498(11) 170.1 3_545
C15 H15 O16' 1.00 2.59 3.414(10) 139.8 .
C16 H16 O11 0.95 2.57 3.511(11) 171.9 1_545
C1 H1B O11 0.99 2.55 3.222(9) 125.3 .
C2 H2 O31 1.00 2.56 3.282(9) 128.9 2_756
C32 H32A O11 0.98 2.64 3.512(9) 148.7 2_756
C32 H32C O17 0.98 2.55 3.375(10) 141.7 3
C34' H34D O17' 0.98 2.59 3.538(11) 164.0 3
C15' H15' O16 1.00 2.44 3.394(10) 160.0 .
C1' H1'2 O11' 0.99 2.51 3.195(8) 125.7 .
C2' H2' O31' 1.00 2.60 3.326(9) 129.1 2_755
C32' H32D O11' 0.98 2.65 3.531(9) 149.8 2_755
C32' H32F O17' 0.98 2.54 3.395(10) 146.2 3_545
C16' H16' O11' 0.95 2.51 3.457(10) 176.5 1_565
O20' H20' O33' 0.84 1.97 2.778(8) 160.6 3_455
C34 H34A O17 0.98 2.53 3.498(11) 170.1 3_545
C15 H15 O16' 1.00 2.59 3.414(10) 139.8 .
C16 H16 O11 0.95 2.57 3.511(11) 171.9 1_545
C1 H1B O11 0.99 2.55 3.222(9) 125.3 .
C2 H2 O31 1.00 2.56 3.282(9) 128.9 2_756
C32 H32A O11 0.98 2.64 3.512(9) 148.7 2_756
C32 H32C O17 0.98 2.55 3.375(10) 141.7 3
C34' H34D O17' 0.98 2.59 3.538(11) 164.0 3
C15' H15' O16 1.00 2.44 3.394(10) 160.0 .
C1' H1'2 O11' 0.99 2.51 3.195(8) 125.7 .
C2' H2' O31' 1.00 2.60 3.326(9) 129.1 2_755
C32' H32D O11' 0.98 2.65 3.531(9) 149.8 2_755
C32' H32F O17' 0.98 2.54 3.395(10) 146.2 3_545
C16' H16' O11' 0.95 2.51 3.457(10) 176.5 1_565
O20' H20' O33' 0.84 1.97 2.778(8) 160.6 3_455
C34 H34A O17 0.98 2.53 3.498(11) 170.1 3_545
C15 H15 O16' 1.00 2.59 3.414(10) 139.8 .
C16 H16 O11 0.95 2.57 3.511(11) 171.9 1_545
C1 H1B O11 0.99 2.55 3.222(9) 125.3 .
C2 H2 O31 1.00 2.56 3.282(9) 128.9 2_756
C32 H32A O11 0.98 2.64 3.512(9) 148.7 2_756
C32 H32C O17 0.98 2.55 3.375(10) 141.7 3
C34' H34D O17' 0.98 2.59 3.538(11) 164.0 3
C15' H15' O16 1.00 2.44 3.394(10) 160.0 .
C1' H1'2 O11' 0.99 2.51 3.195(8) 125.7 .
C2' H2' O31' 1.00 2.60 3.326(9) 129.1 2_755
C32' H32D O11' 0.98 2.65 3.531(9) 149.8 2_755
C32' H32F O17' 0.98 2.54 3.395(10) 146.2 3_545
C16' H16' O11' 0.95 2.51 3.457(10) 176.5 1_565
O20' H20' O33' 0.84 1.97 2.778(8) 160.6 3_455
C34 H34A O17 0.98 2.53 3.498(11) 170.1 3_545
C15 H15 O16' 1.00 2.59 3.414(10) 139.8 .
C16 H16 O11 0.95 2.57 3.511(11) 171.9 1_545
C1 H1B O11 0.99 2.55 3.222(9) 125.3 .
C2 H2 O31 1.00 2.56 3.282(9) 128.9 2_756
C32 H32A O11 0.98 2.64 3.512(9) 148.7 2_756
C32 H32C O17 0.98 2.55 3.375(10) 141.7 3
C34' H34D O17' 0.98 2.59 3.538(11) 164.0 3
C15' H15' O16 1.00 2.44 3.394(10) 160.0 .
C1' H1'2 O11' 0.99 2.51 3.195(8) 125.7 .
C2' H2' O31' 1.00 2.60 3.326(9) 129.1 2_755
C32' H32D O11' 0.98 2.65 3.531(9) 149.8 2_755
C32' H32F O17' 0.98 2.54 3.395(10) 146.2 3_545
C16' H16' O11' 0.95 2.51 3.457(10) 176.5 1_565
O20' H20' O33' 0.84 1.97 2.778(8) 160.6 3_455
C34 H34A O17 0.98 2.53 3.498(11) 170.1 3_545
C15 H15 O16' 1.00 2.59 3.414(10) 139.8 .
C16 H16 O11 0.95 2.57 3.511(11) 171.9 1_545
C1 H1B O11 0.99 2.55 3.222(9) 125.3 .
C2 H2 O31 1.00 2.56 3.282(9) 128.9 2_756
C32 H32A O11 0.98 2.64 3.512(9) 148.7 2_756
C32 H32C O17 0.98 2.55 3.375(10) 141.7 3
C34' H34D O17' 0.98 2.59 3.538(11) 164.0 3
C15' H15' O16 1.00 2.44 3.394(10) 160.0 .
C1' H1'2 O11' 0.99 2.51 3.195(8) 125.7 .
C2' H2' O31' 1.00 2.60 3.326(9) 129.1 2_755
C32' H32D O11' 0.98 2.65 3.531(9) 149.8 2_755
C32' H32F O17' 0.98 2.54 3.395(10) 146.2 3_545
C16' H16' O11' 0.95 2.51 3.457(10) 176.5 1_565
O20' H20' O33' 0.84 1.97 2.778(8) 160.6 3_455
C34 H34A O17 0.98 2.53 3.498(11) 170.1 3_545
C15 H15 O16' 1.00 2.59 3.414(10) 139.8 .
C16 H16 O11 0.95 2.57 3.511(11) 171.9 1_545
C1 H1B O11 0.99 2.55 3.222(9) 125.3 .
C2 H2 O31 1.00 2.56 3.282(9) 128.9 2_756
C32 H32A O11 0.98 2.64 3.512(9) 148.7 2_756
C32 H32C O17 0.98 2.55 3.375(10) 141.7 3
C34' H34D O17' 0.98 2.59 3.538(11) 164.0 3
C15' H15' O16 1.00 2.44 3.394(10) 160.0 .
C1' H1'2 O11' 0.99 2.51 3.195(8) 125.7 .
C2' H2' O31' 1.00 2.60 3.326(9) 129.1 2_755
C32' H32D O11' 0.98 2.65 3.531(9) 149.8 2_755
C32' H32F O17' 0.98 2.54 3.395(10) 146.2 3_545
C16' H16' O11' 0.95 2.51 3.457(10) 176.5 1_565
O20' H20' O33' 0.84 1.97 2.778(8) 160.6 3_455
C34 H34A O17 0.98 2.53 3.498(11) 170.1 3_545
C15 H15 O16' 1.00 2.59 3.414(10) 139.8 .
C16 H16 O11 0.95 2.57 3.511(11) 171.9 1_545
C1 H1B O11 0.99 2.55 3.222(9) 125.3 .
C2 H2 O31 1.00 2.56 3.282(9) 128.9 2_756
C32 H32A O11 0.98 2.64 3.512(9) 148.7 2_756
C32 H32C O17 0.98 2.55 3.375(10) 141.7 3
C34' H34D O17' 0.98 2.59 3.538(11) 164.0 3
C15' H15' O16 1.00 2.44 3.394(10) 160.0 .
C1' H1'2 O11' 0.99 2.51 3.195(8) 125.7 .
C2' H2' O31' 1.00 2.60 3.326(9) 129.1 2_755
C32' H32D O11' 0.98 2.65 3.531(9) 149.8 2_755
C32' H32F O17' 0.98 2.54 3.395(10) 146.2 3_545
C16' H16' O11' 0.95 2.51 3.457(10) 176.5 1_565
O20' H20' O33' 0.84 1.97 2.778(8) 160.6 3_455
C34 H34A O17 0.98 2.53 3.498(11) 170.1 3_545
C15 H15 O16' 1.00 2.59 3.414(10) 139.8 .
C16 H16 O11 0.95 2.57 3.511(11) 171.9 1_545
C1 H1B O11 0.99 2.55 3.222(9) 125.3 .
C2 H2 O31 1.00 2.56 3.282(9) 128.9 2_756
C32 H32A O11 0.98 2.64 3.512(9) 148.7 2_756
C32 H32C O17 0.98 2.55 3.375(10) 141.7 3
C34' H34D O17' 0.98 2.59 3.538(11) 164.0 3
C15' H15' O16 1.00 2.44 3.394(10) 160.0 .
C1' H1'2 O11' 0.99 2.51 3.195(8) 125.7 .
C2' H2' O31' 1.00 2.60 3.326(9) 129.1 2_755
C32' H32D O11' 0.98 2.65 3.531(9) 149.8 2_755
C32' H32F O17' 0.98 2.54 3.395(10) 146.2 3_545
C16' H16' O11' 0.95 2.51 3.457(10) 176.5 1_565
O20' H20' O33' 0.84 1.97 2.778(8) 160.6 3_455
C34 H34A O17 0.98 2.53 3.498(11) 170.1 3_545
C15 H15 O16' 1.00 2.59 3.414(10) 139.8 .
C16 H16 O11 0.95 2.57 3.511(11) 171.9 1_545
C1 H1B O11 0.99 2.55 3.222(9) 125.3 .
C2 H2 O31 1.00 2.56 3.282(9) 128.9 2_756
C32 H32A O11 0.98 2.64 3.512(9) 148.7 2_756
C32 H32C O17 0.98 2.55 3.375(10) 141.7 3
C34' H34D O17' 0.98 2.59 3.538(11) 164.0 3
C15' H15' O16 1.00 2.44 3.394(10) 160.0 .
C1' H1'2 O11' 0.99 2.51 3.195(8) 125.7 .
C2' H2' O31' 1.00 2.60 3.326(9) 129.1 2_755
C32' H32D O11' 0.98 2.65 3.531(9) 149.8 2_755
C32' H32F O17' 0.98 2.54 3.395(10) 146.2 3_545
C16' H16' O11' 0.95 2.51 3.457(10) 176.5 1_565
O20' H20' O33' 0.84 1.97 2.778(8) 160.6 3_455
C34 H34A O17 0.98 2.53 3.498(11) 170.1 3_545
C15 H15 O16' 1.00 2.59 3.414(10) 139.8 .
C16 H16 O11 0.95 2.57 3.511(11) 171.9 1_545
C1 H1B O11 0.99 2.55 3.222(9) 125.3 .
C2 H2 O31 1.00 2.56 3.282(9) 128.9 2_756
C32 H32A O11 0.98 2.64 3.512(9) 148.7 2_756
C32 H32C O17 0.98 2.55 3.375(10) 141.7 3
C34' H34D O17' 0.98 2.59 3.538(11) 164.0 3
C15' H15' O16 1.00 2.44 3.394(10) 160.0 .
C1' H1'2 O11' 0.99 2.51 3.195(8) 125.7 .
C2' H2' O31' 1.00 2.60 3.326(9) 129.1 2_755
C32' H32D O11' 0.98 2.65 3.531(9) 149.8 2_755
C32' H32F O17' 0.98 2.54 3.395(10) 146.2 3_545
C16' H16' O11' 0.95 2.51 3.457(10) 176.5 1_565
O20' H20' O33' 0.84 1.97 2.778(8) 160.6 3_455
C34 H34A O17 0.98 2.53 3.498(11) 170.1 3_545
C15 H15 O16' 1.00 2.59 3.414(10) 139.8 .
C16 H16 O11 0.95 2.57 3.511(11) 171.9 1_545
C1 H1B O11 0.99 2.55 3.222(9) 125.3 .
C2 H2 O31 1.00 2.56 3.282(9) 128.9 2_756
C32 H32A O11 0.98 2.64 3.512(9) 148.7 2_756
C32 H32C O17 0.98 2.55 3.375(10) 141.7 3
C34' H34D O17' 0.98 2.59 3.538(11) 164.0 3
C15' H15' O16 1.00 2.44 3.394(10) 160.0 .
C1' H1'2 O11' 0.99 2.51 3.195(8) 125.7 .
C2' H2' O31' 1.00 2.60 3.326(9) 129.1 2_755
C32' H32D O11' 0.98 2.65 3.531(9) 149.8 2_755
C32' H32F O17' 0.98 2.54 3.395(10) 146.2 3_545
C16' H16' O11' 0.95 2.51 3.457(10) 176.5 1_565
O20' H20' O33' 0.84 1.97 2.778(8) 160.6 3_455
C34 H34A O17 0.98 2.53 3.498(11) 170.1 3_545
C15 H15 O16' 1.00 2.59 3.414(10) 139.8 .
C16 H16 O11 0.95 2.57 3.511(11) 171.9 1_545
C1 H1B O11 0.99 2.55 3.222(9) 125.3 .
C2 H2 O31 1.00 2.56 3.282(9) 128.9 2_756
C32 H32A O11 0.98 2.64 3.512(9) 148.7 2_756
C32 H32C O17 0.98 2.55 3.375(10) 141.7 3
C34' H34D O17' 0.98 2.59 3.538(11) 164.0 3
C15' H15' O16 1.00 2.44 3.394(10) 160.0 .
C1' H1'2 O11' 0.99 2.51 3.195(8) 125.7 .
C2' H2' O31' 1.00 2.60 3.326(9) 129.1 2_755
C32' H32D O11' 0.98 2.65 3.531(9) 149.8 2_755
C32' H32F O17' 0.98 2.54 3.395(10) 146.2 3_545
C16' H16' O11' 0.95 2.51 3.457(10) 176.5 1_565
O20' H20' O33' 0.84 1.97 2.778(8) 160.6 3_455
C34 H34A O17 0.98 2.53 3.498(11) 170.1 3_545
C15 H15 O16' 1.00 2.59 3.414(10) 139.8 .
C16 H16 O11 0.95 2.57 3.511(11) 171.9 1_545
C1 H1B O11 0.99 2.55 3.222(9) 125.3 .
C2 H2 O31 1.00 2.56 3.282(9) 128.9 2_756
C32 H32A O11 0.98 2.64 3.512(9) 148.7 2_756
C32 H32C O17 0.98 2.55 3.375(10) 141.7 3
C34' H34D O17' 0.98 2.59 3.538(11) 164.0 3
C15' H15' O16 1.00 2.44 3.394(10) 160.0 .
C1' H1'2 O11' 0.99 2.51 3.195(8) 125.7 .
C2' H2' O31' 1.00 2.60 3.326(9) 129.1 2_755
C32' H32D O11' 0.98 2.65 3.531(9) 149.8 2_755
C32' H32F O17' 0.98 2.54 3.395(10) 146.2 3_545
C16' H16' O11' 0.95 2.51 3.457(10) 176.5 1_565
O20' H20' O33' 0.84 1.97 2.778(8) 160.6 3_455
C34 H34A O17 0.98 2.53 3.498(11) 170.1 3_545
C15 H15 O16' 1.00 2.59 3.414(10) 139.8 .
C16 H16 O11 0.95 2.57 3.511(11) 171.9 1_545
C1 H1B O11 0.99 2.55 3.222(9) 125.3 .
C2 H2 O31 1.00 2.56 3.282(9) 128.9 2_756
C32 H32A O11 0.98 2.64 3.512(9) 148.7 2_756
C32 H32C O17 0.98 2.55 3.375(10) 141.7 3
C34' H34D O17' 0.98 2.59 3.538(11) 164.0 3
C15' H15' O16 1.00 2.44 3.394(10) 160.0 .
C1' H1'2 O11' 0.99 2.51 3.195(8) 125.7 .
C2' H2' O31' 1.00 2.60 3.326(9) 129.1 2_755
C32' H32D O11' 0.98 2.65 3.531(9) 149.8 2_755
C32' H32F O17' 0.98 2.54 3.395(10) 146.2 3_545
C16' H16' O11' 0.95 2.51 3.457(10) 176.5 1_565
O20' H20' O33' 0.84 1.97 2.778(8) 160.6 3_455
C34 H34A O17 0.98 2.53 3.498(11) 170.1 3_545
C15 H15 O16' 1.00 2.59 3.414(10) 139.8 .
C16 H16 O11 0.95 2.57 3.511(11) 171.9 1_545
C1 H1B O11 0.99 2.55 3.222(9) 125.3 .
C2 H2 O31 1.00 2.56 3.282(9) 128.9 2_756
C32 H32A O11 0.98 2.64 3.512(9) 148.7 2_756
C32 H32C O17 0.98 2.55 3.375(10) 141.7 3
C34' H34D O17' 0.98 2.59 3.538(11) 164.0 3
C15' H15' O16 1.00 2.44 3.394(10) 160.0 .
C1' H1'2 O11' 0.99 2.51 3.195(8) 125.7 .
C2' H2' O31' 1.00 2.60 3.326(9) 129.1 2_755
C32' H32D O11' 0.98 2.65 3.531(9) 149.8 2_755
C32' H32F O17' 0.98 2.54 3.395(10) 146.2 3_545
C16' H16' O11' 0.95 2.51 3.457(10) 176.5 1_565
O20' H20' O33' 0.84 1.97 2.778(8) 160.6 3_455
C34 H34A O17 0.98 2.53 3.498(11) 170.1 3_545
C15 H15 O16' 1.00 2.59 3.414(10) 139.8 .
C16 H16 O11 0.95 2.57 3.511(11) 171.9 1_545
C1 H1B O11 0.99 2.55 3.222(9) 125.3 .
C2 H2 O31 1.00 2.56 3.282(9) 128.9 2_756
C32 H32A O11 0.98 2.64 3.512(9) 148.7 2_756
C32 H32C O17 0.98 2.55 3.375(10) 141.7 3
C34' H34D O17' 0.98 2.59 3.538(11) 164.0 3
C15' H15' O16 1.00 2.44 3.394(10) 160.0 .
C1' H1'2 O11' 0.99 2.51 3.195(8) 125.7 .
C2' H2' O31' 1.00 2.60 3.326(9) 129.1 2_755
C32' H32D O11' 0.98 2.65 3.531(9) 149.8 2_755
C32' H32F O17' 0.98 2.54 3.395(10) 146.2 3_545
C16' H16' O11' 0.95 2.51 3.457(10) 176.5 1_565
O20' H20' O33' 0.84 1.97 2.778(8) 160.6 3_455
C34 H34A O17 0.98 2.53 3.498(11) 170.1 3_545
C15 H15 O16' 1.00 2.59 3.414(10) 139.8 .
C16 H16 O11 0.95 2.57 3.511(11) 171.9 1_545
C1 H1B O11 0.99 2.55 3.222(9) 125.3 .
C2 H2 O31 1.00 2.56 3.282(9) 128.9 2_756
C32 H32A O11 0.98 2.64 3.512(9) 148.7 2_756
C32 H32C O17 0.98 2.55 3.375(10) 141.7 3
C34' H34D O17' 0.98 2.59 3.538(11) 164.0 3
C15' H15' O16 1.00 2.44 3.394(10) 160.0 .
C1' H1'2 O11' 0.99 2.51 3.195(8) 125.7 .
C2' H2' O31' 1.00 2.60 3.326(9) 129.1 2_755
C32' H32D O11' 0.98 2.65 3.531(9) 149.8 2_755
C32' H32F O17' 0.98 2.54 3.395(10) 146.2 3_545
C16' H16' O11' 0.95 2.51 3.457(10) 176.5 1_565
O20' H20' O33' 0.84 1.97 2.778(8) 160.6 3_455
C34 H34A O17 0.98 2.53 3.498(11) 170.1 3_545
C15 H15 O16' 1.00 2.59 3.414(10) 139.8 .
C16 H16 O11 0.95 2.57 3.511(11) 171.9 1_545
C1 H1B O11 0.99 2.55 3.222(9) 125.3 .
C2 H2 O31 1.00 2.56 3.282(9) 128.9 2_756
C32 H32A O11 0.98 2.64 3.512(9) 148.7 2_756
C32 H32C O17 0.98 2.55 3.375(10) 141.7 3
C34' H34D O17' 0.98 2.59 3.538(11) 164.0 3
C15' H15' O16 1.00 2.44 3.394(10) 160.0 .
C1' H1'2 O11' 0.99 2.51 3.195(8) 125.7 .
C2' H2' O31' 1.00 2.60 3.326(9) 129.1 2_755
C32' H32D O11' 0.98 2.65 3.531(9) 149.8 2_755
C32' H32F O17' 0.98 2.54 3.395(10) 146.2 3_545
C16' H16' O11' 0.95 2.51 3.457(10) 176.5 1_565

loop_
_geom_torsion_atom_site_label_1
_geom_torsion_atom_site_label_2
_geom_torsion_atom_site_label_3
_geom_torsion_atom_site_label_4
_geom_torsion
C3 O3 C33 O33 -9.0(11)
C3 O3 C33 C34 172.2(6)
C33 O3 C3 C2 -113.0(7)
C33 O3 C3 C4 124.8(7)
O3 C3 C4 C5 171.3(5)
C2 C3 C4 C5 50.8(7)
O3 C3 C4 C29 -65.8(7)
C2 C3 C4 C29 173.7(6)
O3 C3 C4 C28 51.2(7)
C2 C3 C4 C28 -69.3(7)
C29 C4 C5 C6 15.6(10)
C28 C4 C5 C6 -102.9(8)
C3 C4 C5 C6 135.7(7)
C29 C4 C5 C10 -168.9(6)
C28 C4 C5 C10 72.5(7)
C3 C4 C5 C10 -48.9(8)
C10 C5 C6 C7 -5.9(11)
C4 C5 C6 C7 169.2(7)
C5 C6 C7 C8 -14.9(11)
C6 C7 C8 C14 -88.9(8)
C6 C7 C8 C9 42.8(8)
C7 C8 C14 C13 -175.6(6)
C9 C8 C14 C13 55.1(7)
C7 C8 C14 C15 -62.4(8)
C9 C8 C14 C15 168.2(6)
C7 C8 C14 C30 63.0(7)
C9 C8 C14 C30 -66.4(7)
C8 C14 C15 C16 80.1(8)
C13 C14 C15 C16 -162.3(7)
C30 C14 C15 C16 -47.7(9)
C8 C14 C15 C20 -159.0(6)
C13 C14 C15 C20 -41.4(7)
C30 C14 C15 C20 73.2(7)
C16 C15 C20 O20 30.0(9)
C14 C15 C20 O20 -96.3(8)
C16 C15 C20 C21 -94.4(9)
C14 C15 C20 C21 139.2(8)
C16 C15 C20 C17 146.4(7)
C14 C15 C20 C17 20.0(8)
C8 C14 C13 C17 169.1(6)
C15 C14 C13 C17 46.3(7)
C30 C14 C13 C17 -67.3(7)
C8 C14 C13 C12 -64.9(7)
C15 C14 C13 C12 172.3(6)
C30 C14 C13 C12 58.6(7)
C8 C14 C13 C18 54.7(7)
C15 C14 C13 C18 -68.1(7)
C30 C14 C13 C18 178.3(6)
C12 C13 C17 O17 21.9(12)
C14 C13 C17 O17 142.4(9)
C18 C13 C17 O17 -98.5(10)
C12 C13 C17 C20 -155.4(6)
C14 C13 C17 C20 -34.9(8)
C18 C13 C17 C20 84.2(8)
O20 C20 C17 O17 -49.9(12)
C15 C20 C17 O17 -167.9(9)
C21 C20 C17 O17 69.9(12)
O20 C20 C17 C13 127.3(8)
C15 C20 C17 C13 9.3(8)
C21 C20 C17 C13 -112.9(8)
C20 C15 C16 O16 93.8(11)
C14 C15 C16 O16 -148.1(10)
C17 C13 C12 C11 173.4(6)
C14 C13 C12 C11 57.9(7)
C18 C13 C12 C11 -65.9(7)
C13 C12 C11 O11 139.5(6)
C13 C12 C11 C9 -42.8(8)
O11 C11 C9 C19 -31.6(8)
C12 C11 C9 C19 150.6(6)
O11 C11 C9 C8 -149.6(6)
C12 C11 C9 C8 32.7(8)
O11 C11 C9 C10 87.1(7)
C12 C11 C9 C10 -90.6(7)
C7 C8 C9 C19 71.2(7)
C14 C8 C9 C19 -156.8(6)
C7 C8 C9 C11 -170.4(5)
C14 C8 C9 C11 -38.4(7)
C7 C8 C9 C10 -52.3(7)
C14 C8 C9 C10 79.6(7)
C6 C5 C10 C1 -132.3(7)
C4 C5 C10 C1 52.3(7)
C6 C5 C10 C9 -4.1(9)
C4 C5 C10 C9 -179.6(6)
C19 C9 C10 C5 -87.6(7)
C11 C9 C10 C5 156.0(5)
C8 C9 C10 C5 33.6(8)
C19 C9 C10 C1 39.2(7)
C11 C9 C10 C1 -77.2(6)
C8 C9 C10 C1 160.5(6)
C5 C10 C1 C2 -56.7(7)
C9 C10 C1 C2 173.8(5)
C31 O2 C2 C1 132.3(6)
C31 O2 C2 C3 -107.7(6)
C10 C1 C2 O2 -179.8(5)
C10 C1 C2 C3 61.7(7)
O3 C3 C2 O2 60.8(6)
C4 C3 C2 O2 -177.5(5)
O3 C3 C2 C1 179.3(5)
C4 C3 C2 C1 -59.0(7)
C2 O2 C31 O31 7.0(10)
C2 O2 C31 C32 -174.3(6)
C3' O3' C33' O33' -9.6(11)
C3' O3' C33' C34' 171.3(6)
C33' O3' C3' C2' -112.8(6)
C33' O3' C3' C4' 124.5(6)
O3' C3' C4' C5' 172.8(5)
C2' C3' C4' C5' 52.6(7)
O3' C3' C4' C28' 52.7(7)
C2' C3' C4' C28' -67.4(7)
O3' C3' C4' C29' -65.2(7)
C2' C3' C4' C29' 174.7(5)
C3' C4' C5' C6' 136.1(6)
C28' C4' C5' C6' -102.3(7)
C29' C4' C5' C6' 16.1(9)
C3' C4' C5' C10' -50.0(7)
C28' C4' C5' C10' 71.6(7)
C29' C4' C5' C10' -170.0(5)
C6' C5' C10' C1' -131.8(6)
C4' C5' C10' C1' 54.3(7)
C6' C5' C10' C9' -5.0(9)
C4' C5' C10' C9' -178.9(5)
C5' C10' C9' C11' 156.5(5)
C1' C10' C9' C11' -77.0(6)
C5' C10' C9' C19' -86.6(6)
C1' C10' C9' C19' 39.9(7)
C5' C10' C9' C8' 33.7(7)
C1' C10' C9' C8' 160.2(5)
C11' C9' C8' C14' -38.3(7)
C19' C9' C8' C14' -157.9(6)
C10' C9' C8' C14' 79.9(7)
C11' C9' C8' C7' -170.4(5)
C19' C9' C8' C7' 70.0(7)
C10' C9' C8' C7' -52.2(7)
C7' C8' C14' C30' 62.5(7)
C9' C8' C14' C30' -67.2(7)
C7' C8' C14' C15' -61.8(8)
C9' C8' C14' C15' 168.4(6)
C7' C8' C14' C13' -174.7(6)
C9' C8' C14' C13' 55.6(7)
C30' C14' C15' C16' -46.7(8)
C8' C14' C15' C16' 81.5(8)
C13' C14' C15' C16' -162.0(6)
C30' C14' C15' C20' 74.2(6)
C8' C14' C15' C20' -157.6(6)
C13' C14' C15' C20' -41.1(6)
C16' C15' C20' O20' 31.0(8)
C14' C15' C20' O20' -96.5(7)
C16' C15' C20' C21' -92.9(8)
C14' C15' C20' C21' 139.7(7)
C16' C15' C20' C17' 147.1(6)
C14' C15' C20' C17' 19.6(7)
C4' C5' C6' C7' 169.0(6)
C10' C5' C6' C7' -4.4(10)
C5' C6' C7' C8' -15.8(10)
C14' C8' C7' C6' -87.6(7)
C9' C8' C7' C6' 43.5(8)
O20' C20' C17' O17' -50.1(10)
C21' C20' C17' O17' 70.8(10)
C15' C20' C17' O17' -166.9(7)
O20' C20' C17' C13' 126.5(6)
C21' C20' C17' C13' -112.6(7)
C15' C20' C17' C13' 9.8(7)
O17' C17' C13' C12' 20.6(11)
C20' C17' C13' C12' -155.9(6)
O17' C17' C13' C18' -98.8(9)
C20' C17' C13' C18' 84.7(7)
O17' C17' C13' C14' 141.8(8)
C20' C17' C13' C14' -34.8(7)
C30' C14' C13' C12' 59.0(7)
C15' C14' C13' C12' 172.0(6)
C8' C14' C13' C12' -66.5(7)
C30' C14' C13' C18' -179.3(6)
C15' C14' C13' C18' -66.3(7)
C8' C14' C13' C18' 55.2(7)
C30' C14' C13' C17' -66.3(7)
C15' C14' C13' C17' 46.7(6)
C8' C14' C13' C17' 168.2(5)
C18' C13' C12' C11' -69.1(7)
C17' C13' C12' C11' 172.3(6)
C14' C13' C12' C11' 56.8(7)
C13' C12' C11' O11' 141.6(6)
C13' C12' C11' C9' -40.5(8)
C19' C9' C11' O11' -31.6(8)
C8' C9' C11' O11' -150.6(6)
C10' C9' C11' O11' 86.9(7)
C19' C9' C11' C12' 150.5(6)
C8' C9' C11' C12' 31.5(8)
C10' C9' C11' C12' -91.0(6)
C5' C10' C1' C2' -57.8(6)
C9' C10' C1' C2' 173.2(5)
C31' O2' C2' C1' 133.9(6)
C31' O2' C2' C3' -107.1(6)
C10' C1' C2' O2' 179.4(5)
C10' C1' C2' C3' 61.7(6)
O3' C3' C2' O2' 62.0(6)
C4' C3' C2' O2' -177.6(5)
O3' C3' C2' C1' 178.7(5)
C4' C3' C2' C1' -60.9(7)
C2' O2' C31' O31' 4.5(10)
C2' O2' C31' C32' -174.3(6)
C14' C15' C16' O16' -145.8(9)
C20' C15' C16' O16' 95.9(10)

loop_
_platon_squeeze_void_nr
_platon_squeeze_void_average_x
_platon_squeeze_void_average_y
_platon_squeeze_void_average_z
_platon_squeeze_void_volume
_platon_squeeze_void_count_electrons
_platon_squeeze_void_content
1 0.074 -0.028 0.252 80 30 ' '
2 0.926 -0.028 0.748 80 30 ' '
3 0.574 0.472 0.252 80 30 ' '
4 0.426 0.472 0.748 80 30 ' '
